data_4349359
loop_
_publ_author_name
'Ortu, Fabrizio'
'Liu, Jingjing'
'Burton, Matthew'
'Fowler, Jonathan M.'
'Formanuik, Alasdair'
'Boulon, Marie-Emmanuelle'
'Chilton, Nicholas F.'
'Mills, David P.'

_publ_section_title
;
 Analysis of Lanthanide-Radical Magnetic Interactions in Ce(III)
 2,2'-Bipyridyl Complexes.
;
_journal_issue 5
_journal_name_full 'Inorganic chemistry'
_journal_page_first 2496
_journal_page_last 2505
_journal_paper_doi 10.1021/acs.inorgchem.6b02683
_journal_volume 56
_journal_year 2017
_chemical_formula_moiety 'C90 H120 Ce2 N4 O2 Si8'
_chemical_formula_sum 'C90 H120 Ce2 N4 O2 Si8'
_chemical_formula_weight 1794.85
_space_group_crystal_system monoclinic
_space_group_IT_number 14
_space_group_name_Hall '-P 2yn'
_space_group_name_H-M_alt 'P 1 21/n 1'
_atom_sites_solution_hydrogens geom
_audit_creation_date 2015-07-09
_audit_creation_method
;
Olex2 1.2
(compiled 2015.01.26 svn.r3150 for OlexSys, GUI svn.r4998)
;
_cell_angle_alpha 90
_cell_angle_beta 112.663(4)
_cell_angle_gamma 90
_cell_formula_units_Z 4
_cell_length_a 23.2140(7)
_cell_length_b 18.5597(4)
_cell_length_c 23.8999(8)
_cell_measurement_reflns_used 17855
_cell_measurement_temperature 150(2)
_cell_measurement_theta_max 72.7190
_cell_measurement_theta_min 2.2310
_cell_volume 9502.1(5)
_computing_cell_refinement
;
CrysAlisPro, Agilent Technologies,
Version 1.171.37.35 (release 13-08-2014 CrysAlis171 .NET)
(compiled Aug 13 2014,18:06:01)
;
_computing_data_collection
;
CrysAlisPro, Agilent Technologies,
Version 1.171.37.35 (release 13-08-2014 CrysAlis171 .NET)
(compiled Aug 13 2014,18:06:01)
;
_computing_data_reduction
;
CrysAlisPro, Agilent Technologies,
Version 1.171.37.35 (release 13-08-2014 CrysAlis171 .NET)
(compiled Aug 13 2014,18:06:01)
;
_computing_molecular_graphics 'Olex2 (Dolomanov et al., 2009)'
_computing_publication_material 'Olex2 (Dolomanov et al., 2009)'
_computing_structure_refinement 'ShelXL (Sheldrick, 2015)'
_computing_structure_solution 'ShelXS (Sheldrick, 2008)'
_diffrn_ambient_temperature 150(2)
_diffrn_detector 'CCD plate'
_diffrn_measured_fraction_theta_full 0.991
_diffrn_measured_fraction_theta_max 0.991
_diffrn_measurement_details
;
#__ type_ start__ end____ width___ exp.time_
  1 omega   74.31  257.01   0.7000   40.0000
omega____ theta____ kappa____ phi______ frames
    -      103.9488   73.8669   29.3487 261

#__ type_ start__ end____ width___ exp.time_
  2 omega -108.32   73.68   0.7000   40.0000
omega____ theta____ kappa____ phi______ frames
    -      -78.6781   73.8669  -93.7556 260

#__ type_ start__ end____ width___ exp.time_
  3 omega  -51.34  105.46   0.7000   40.0000
omega____ theta____ kappa____ phi______ frames
    -      -31.7963   73.8669   30.9163 224

#__ type_ start__ end____ width___ exp.time_
  4 omega   70.51  253.21   0.7000   40.0000
omega____ theta____ kappa____ phi______ frames
    -      100.1469   73.8669  113.7525 261

#__ type_ start__ end____ width___ exp.time_
  5 omega   82.48  264.48   0.7000   40.0000
omega____ theta____ kappa____ phi______ frames
    -      112.1209   73.8669  -22.6869 260

#__ type_ start__ end____ width___ exp.time_
  6 omega  100.52  248.22   0.7000   40.0000
omega____ theta____ kappa____ phi______ frames
    -      100.1559   73.8669 -143.5144 211

#__ type_ start__ end____ width___ exp.time_
  7 phi   -145.34  209.88   0.7006   40.0000
omega____ theta____ kappa____ phi______ frames
 -42.5375  -31.7472   73.8669     -     507

#__ type_ start__ end____ width___ exp.time_
  8 phi    -24.42  338.88   0.7000   40.0000
omega____ theta____ kappa____ phi______ frames
 -97.7494  104.0409   73.8669     -     519
;
_diffrn_measurement_device 'abstract diffractometer'
_diffrn_measurement_device_type 'Saxi-CrysAlisPro-abstract goniometer imported SAXI images'
_diffrn_measurement_method '\w and \p scans'
_diffrn_orient_matrix_UB_11 -0.0176973000
_diffrn_orient_matrix_UB_12 -0.0223590000
_diffrn_orient_matrix_UB_13 0.0533605000
_diffrn_orient_matrix_UB_21 0.0545555000
_diffrn_orient_matrix_UB_22 0.0451653000
_diffrn_orient_matrix_UB_23 0.0435009000
_diffrn_orient_matrix_UB_31 -0.0434167000
_diffrn_orient_matrix_UB_32 0.0659767000
_diffrn_orient_matrix_UB_33 -0.0117364000
_diffrn_radiation_monochromator graphite
_diffrn_radiation_probe x-ray
_diffrn_radiation_type CuK\a
_diffrn_radiation_wavelength 1.54184
_diffrn_reflns_av_R_equivalents 0.1080
_diffrn_reflns_av_unetI/netI 0.0806
_diffrn_reflns_Laue_measured_fraction_full 0.991
_diffrn_reflns_Laue_measured_fraction_max 0.991
_diffrn_reflns_limit_h_max 27
_diffrn_reflns_limit_h_min -27
_diffrn_reflns_limit_k_max 22
_diffrn_reflns_limit_k_min -22
_diffrn_reflns_limit_l_max 26
_diffrn_reflns_limit_l_min -28
_diffrn_reflns_number 63216
_diffrn_reflns_point_group_measured_fraction_full 0.991
_diffrn_reflns_point_group_measured_fraction_max 0.991
_diffrn_reflns_theta_full 67.497
_diffrn_reflns_theta_max 67.497
_diffrn_reflns_theta_min 2.255
_diffrn_source 'Enhance (Cu) X-ray Source'
_exptl_absorpt_coefficient_mu 8.614
_exptl_absorpt_correction_T_max 1.00000
_exptl_absorpt_correction_T_min 0.74603
_exptl_absorpt_correction_type multi-scan
_exptl_absorpt_process_details
;
CrysAlisPro, Agilent Technologies,
Version 1.171.37.35 (release 13-08-2014 CrysAlis171 .NET)
(compiled Aug 13 2014,18:06:01)
Empirical absorption correction using spherical harmonics,
 implemented in SCALE3 ABSPACK scaling algorithm.
;
_exptl_crystal_colour red
_exptl_crystal_density_diffrn 1.255
_exptl_crystal_description needle
_exptl_crystal_F_000 3728
_exptl_crystal_size_max 0.08
_exptl_crystal_size_mid 0.01
_exptl_crystal_size_min 0.01
_refine_diff_density_max 5.830
_refine_diff_density_min -1.587
_refine_diff_density_rms 0.154
_refine_ls_extinction_method none
_refine_ls_goodness_of_fit_ref 1.042
_refine_ls_hydrogen_treatment constr
_refine_ls_matrix_type full
_refine_ls_number_parameters 1116
_refine_ls_number_reflns 16978
_refine_ls_number_restraints 1885
_refine_ls_restrained_S_all 1.003
_refine_ls_R_factor_all 0.1556
_refine_ls_R_factor_gt 0.1053
_refine_ls_shift/su_max 0.001
_refine_ls_shift/su_mean 0.000
_refine_ls_structure_factor_coef Fsqd
_refine_ls_weighting_details 'w=1/[\s^2^(Fo^2^)+(0.1388P)^2^+69.8588P] where P=(Fo^2^+2Fc^2^)/3'
_refine_ls_weighting_scheme calc
_refine_ls_wR_factor_gt 0.2518
_refine_ls_wR_factor_ref 0.2890
_reflns_Friedel_coverage 0.000
_reflns_number_gt 10881
_reflns_number_total 16978
_reflns_threshold_expression 'I > 2\s(I)'
_cod_data_source_file ic6b02683_si_002.cif
_cod_data_source_block 7
_cod_original_cell_volume 9502.0(5)
_cod_database_code 4349359
_manchester_internal_coll_name xdpm39
_manchester_internal_coll_client FO/DPM
_manchester_internal_coll_type custom
_manchester_internal_coll_frame_time 40s
_manchester_internal_coll_frame_width 0.7
_manchester_internal_coll_frame_method '\w and \p scans'
_manchester_internal_coll_user FO
_manchester_internal_coll_date 03/07/2015
_manchester_internal_process_user FO
_manchester_internal_process_date 06/07/2015
_manchester_internal_solution_user FO
_manchester_internal_solution_date 06/07/2015
_manchester_internal_refinement_user FO
_manchester_internal_refinement_date 10/07/2015
_manchester_internal_validation_user FO
_manchester_internal_validation_date 23/08/2015
_manchester_internal_archive_date 23/08/2015
_chemical_oxdiff_formula C90H120Ce2N4O2Si8
_shelx_space_group_comment
;
The symmetry employed for this shelxl refinement is uniquely defined
by the following loop, which should always be used as a source of
symmetry information in preference to the above space-group names.
They are only intended as comments.
;
_reflns_odcompleteness_completeness 99.15
_reflns_odcompleteness_iscentric 1
_reflns_odcompleteness_theta 66.97
_olex2_refinement_description
;
1. Fixed Uiso
 At 1.2 times of:
  All C(H) groups
 At 1.5 times of:
  All C(H,H,H) groups
2. Restrained distances
 Si6-C67 \\sim Si6-C69 \\sim Si6-C68 \\sim Si5-C64 \\sim Si5-C66 \\sim Si5-C65
\\sim Si8-C80 \\sim Si8-C79
 \\sim Si8-C78 \\sim Si7-C76 \\sim Si7-C75 \\sim Si7-C77 \\sim Si3-C18 \\sim
Si3-C19 \\sim Si3-C17 \\sim Si1-C8
 \\sim Si1-C6 \\sim Si1-C7 \\sim Si2-C9 \\sim Si2-C10 \\sim Si2-C11 \\sim
Si4-C21 \\sim Si4-C22 \\sim Si4-C20
 with sigma of 0.02
 Si7-C75 \\sim Si7-C76 \\sim Si7-C77 \\sim Si8-C79 \\sim Si8-C78 \\sim Si8-C80
\\sim Si5-C66 \\sim Si5-C64
 \\sim Si6-C68 \\sim Si6-C67 \\sim Si6-C69 \\sim Si4-C20 \\sim Si4-C22 \\sim
Si4-C21 \\sim Si2-C10 \\sim Si2-
 C11 \\sim Si2-C9 \\sim Si1-C8A \\sim Si1-C6 \\sim Si1-C8 \\sim Si1-C7A \\sim
Si1-C7 \\sim Si1-C6A \\sim Si3-
 C17 \\sim Si3-C18 \\sim Si3-C19 \\sim Si6-C68 \\sim Si6A-C68A \\sim Si6A-C67A
\\sim Si6-C67 \\sim Si6-C69
 \\sim Si7A-C77A \\sim Si7-C77 \\sim Si7-C75 \\sim Si7A-C75A \\sim Si7A-C76A
\\sim Si7-C76
 with sigma of 0.02
3. Rigid body (RIGU) restrains
 All non-hydrogen atoms
 with sigma for 1-2 distances of 0.004 and sigma for 1-3 distances of 0.004
4. Others
 Sof(C6A)=Sof(H6AA)=Sof(H6AB)=Sof(H6AC)=Sof(C7A)=Sof(H7AA)=Sof(H7AB)=Sof(H7AC)=
 Sof(C8A)=Sof(H8AA)=Sof(H8AB)=Sof(H8AC)=1-FVAR(1)
 Sof(C6)=Sof(H6A)=Sof(H6B)=Sof(H6C)=Sof(C7)=Sof(H7A)=Sof(H7B)=Sof(H7C)=Sof(C8)=
 Sof(H8A)=Sof(H8B)=Sof(H8C)=FVAR(1)
 Sof(Si8A)=Sof(C78A)=Sof(H78D)=Sof(H78E)=Sof(H78F)=Sof(C79A)=Sof(H79D)=
 Sof(H79E)=Sof(H79F)=Sof(C80A)=Sof(H80D)=Sof(H80E)=Sof(H80F)=1-FVAR(2)
 Sof(Si8)=Sof(C78)=Sof(H78A)=Sof(H78B)=Sof(H78C)=Sof(C79)=Sof(H79A)=Sof(H79B)=
 Sof(H79C)=Sof(C80)=Sof(H80A)=Sof(H80B)=Sof(H80C)=FVAR(2)
 Sof(Si6A)=Sof(C67A)=Sof(H67D)=Sof(H67E)=Sof(H67F)=Sof(C68A)=Sof(H68D)=
 Sof(H68E)=Sof(H68F)=Sof(C69A)=Sof(H69D)=Sof(H69E)=Sof(H69F)=1-FVAR(3)
 Sof(Si6)=Sof(C67)=Sof(H67A)=Sof(H67B)=Sof(H67C)=Sof(C68)=Sof(H68A)=Sof(H68B)=
 Sof(H68C)=Sof(C69)=Sof(H69A)=Sof(H69B)=Sof(H69C)=FVAR(3)
 Sof(Si7A)=Sof(C75A)=Sof(H75D)=Sof(H75E)=Sof(H75F)=Sof(C76A)=Sof(H76D)=
 Sof(H76E)=Sof(H76F)=Sof(C77A)=Sof(H77D)=Sof(H77E)=Sof(H77F)=1-FVAR(4)
 Sof(Si7)=Sof(C75)=Sof(H75A)=Sof(H75B)=Sof(H75C)=Sof(C76)=Sof(H76A)=Sof(H76B)=
 Sof(H76C)=Sof(C77)=Sof(H77A)=Sof(H77B)=Sof(H77C)=FVAR(4)
5.a Ternary CH refined with riding coordinates:
 C43(H43)
5.b Me refined with riding coordinates:
 C67(H67A,H67B,H67C), C68(H68A,H68B,H68C), C69(H69A,H69B,H69C), C75(H75A,H75B,
 H75C), C76(H76A,H76B,H76C), C77(H77A,H77B,H77C), C78(H78A,H78B,H78C), C6A(H6AA,
 H6AB,H6AC), C67A(H67D,H67E,H67F), C68A(H68D,H68E,H68F), C69A(H69D,H69E,H69F),
 C75A(H75D,H75E,H75F), C76A(H76D,H76E,H76F), C77A(H77D,H77E,H77F)
5.c Aromatic/amide H refined with riding coordinates:
 C2(H2), C4(H4), C5(H5), C13(H13), C15(H15), C16(H16), C23(H23), C24(H24),
 C25(H25), C26(H26), C29(H29), C30(H30), C31(H31), C32(H32), C35(H35), C36(H36),
  C37(H37), C38(H38), C39(H39), C41(H41), C42(H42), C44(H44), C45(H45),
 C48(H48), C49(H49), C50(H50), C51(H51), C52(H52), C54(H54), C55(H55), C56(H56),
  C57(H57), C58(H58), C60(H60), C62(H62), C63(H63), C71(H71), C73(H73),
 C74(H74), C81(H81), C82(H82), C83(H83), C84(H84), C87(H87), C88(H88), C89(H89),
  C90(H90)
5.d Idealised Me refined as rotating group:
 C9(H9A,H9B,H9C), C10(H10A,H10B,H10C), C11(H11A,H11B,H11C), C17(H17A,H17B,
 H17C), C18(H18A,H18B,H18C), C19(H19A,H19B,H19C), C20(H20A,H20B,H20C), C21(H21A,
 H21B,H21C), C22(H22A,H22B,H22C), C64(H64A,H64B,H64C), C65(H65A,H65B,H65C),
 C66(H66A,H66B,H66C), C6(H6A,H6B,H6C), C7(H7A,H7B,H7C), C8(H8A,H8B,H8C),
 C79(H79A,H79B,H79C), C80(H80A,H80B,H80C), C7A(H7AA,H7AB,H7AC), C8A(H8AA,H8AB,
 H8AC), C78A(H78D,H78E,H78F), C79A(H79D,H79E,H79F), C80A(H80D,H80E,H80F)
;
_shelx_shelxl_version_number 2014/7
_olex2_submission_special_instructions 'No special instructions were received'

loop_
_space_group_symop_operation_xyz
'x, y, z'
'-x+1/2, y+1/2, -z+1/2'
'-x, -y, -z'
'x-1/2, -y-1/2, z-1/2'

loop_
_atom_site_label
_atom_site_type_symbol
_atom_site_fract_x
_atom_site_fract_y
_atom_site_fract_z
_atom_site_U_iso_or_equiv
_atom_site_adp_type
_atom_site_occupancy
_atom_site_site_symmetry_order
_atom_site_calc_flag
_atom_site_refinement_flags_posn
_atom_site_refinement_flags_adp
_atom_site_refinement_flags_occupancy
_atom_site_disorder_assembly
_atom_site_disorder_group
Ce1 Ce 0.75207(3) 0.22772(3) 0.86464(3) 0.03769(18) Uani 1 1 d . U . . .
Ce2 Ce 1.11225(4) 0.23174(4) 0.74469(4) 0.0620(3) Uani 1 1 d . U . . .
Si1 Si 0.75309(19) 0.3981(2) 0.98644(17) 0.0670(10) Uani 1 1 d D U . . .
Si2 Si 0.55769(17) 0.2027(2) 0.85301(19) 0.0707(11) Uani 1 1 d D U . . .
Si3 Si 0.7686(2) 0.1765(2) 0.69898(17) 0.0657(10) Uani 1 1 d D U . . .
Si4 Si 0.79856(17) 0.01115(17) 0.91653(16) 0.0563(8) Uani 1 1 d D U . . .
Si5 Si 1.0937(3) 0.0125(2) 0.7877(2) 0.0903(14) Uani 1 1 d D U . . .
O1 O 0.8525(3) 0.2185(4) 0.9283(3) 0.0444(16) Uani 1 1 d . U . . .
O2 O 1.1069(4) 0.2486(5) 0.8346(4) 0.063(2) Uani 1 1 d . U . . .
N1 N 0.8004(5) 0.3476(5) 0.8384(5) 0.053(2) Uani 1 1 d . U . . .
N2 N 0.6795(4) 0.3164(5) 0.7728(4) 0.0465(19) Uani 1 1 d . U . . .
N3 N 1.1633(6) 0.3014(7) 0.6729(6) 0.075(3) Uani 1 1 d . U . . .
N4 N 1.1872(6) 0.3499(6) 0.7831(6) 0.074(3) Uani 1 1 d . U . . .
C1 C 0.7194(5) 0.3121(6) 0.9487(5) 0.049(2) Uani 1 1 d . U . . .
C2 C 0.6609(6) 0.3044(7) 0.8989(5) 0.054(2) Uani 1 1 d . U . . .
H2 H 0.6388 0.3421 0.8744 0.065 Uiso 1 1 calc R . . . .
C3 C 0.6413(6) 0.2324(7) 0.8918(6) 0.054(2) Uani 1 1 d . U . . .
C4 C 0.6873(6) 0.1953(7) 0.9387(5) 0.053(2) Uani 1 1 d . U . . .
H4 H 0.6863 0.1462 0.9462 0.064 Uiso 1 1 calc R . . . .
C5 C 0.7349(6) 0.2416(6) 0.9723(5) 0.048(2) Uani 1 1 d . U . . .
H5 H 0.7709 0.2285 1.0050 0.057 Uiso 1 1 calc R . . . .
C9 C 0.5090(7) 0.2839(8) 0.8222(9) 0.096(5) Uani 1 1 d D U . . .
H9A H 0.5169 0.3188 0.8539 0.143 Uiso 1 1 calc GR . . . .
H9B H 0.4657 0.2707 0.8065 0.143 Uiso 1 1 calc GR . . . .
H9C H 0.5193 0.3042 0.7903 0.143 Uiso 1 1 calc GR . . . .
C10 C 0.5404(7) 0.1365(7) 0.7903(6) 0.079(4) Uani 1 1 d D U . . .
H10A H 0.5568 0.1538 0.7616 0.118 Uiso 1 1 calc GR . . . .
H10B H 0.4960 0.1303 0.7705 0.118 Uiso 1 1 calc GR . . . .
H10C H 0.5594 0.0911 0.8064 0.118 Uiso 1 1 calc GR . . . .
C11 C 0.5362(8) 0.1595(12) 0.9121(7) 0.110(6) Uani 1 1 d D U . . .
H11A H 0.5663 0.1230 0.9324 0.165 Uiso 1 1 calc GR . . . .
H11B H 0.4956 0.1380 0.8936 0.165 Uiso 1 1 calc GR . . . .
H11C H 0.5355 0.1951 0.9410 0.165 Uiso 1 1 calc GR . . . .
C12 C 0.7530(5) 0.1432(5) 0.7654(5) 0.045(2) Uani 1 1 d . U . . .
C13 C 0.7965(6) 0.1073(6) 0.8181(5) 0.047(2) Uani 1 1 d . U . . .
H13 H 0.8394 0.1048 0.8284 0.057 Uiso 1 1 calc R . . . .
C14 C 0.7646(6) 0.0762(6) 0.8519(5) 0.049(2) Uani 1 1 d . U . . .
C15 C 0.7010(5) 0.0906(6) 0.8202(5) 0.047(2) Uani 1 1 d . U . . .
H15 H 0.6689 0.0767 0.8320 0.056 Uiso 1 1 calc R . . . .
C16 C 0.6942(6) 0.1293(6) 0.7683(5) 0.047(2) Uani 1 1 d . U . . .
H16 H 0.6561 0.1442 0.7393 0.056 Uiso 1 1 calc R . . . .
C17 C 0.6934(7) 0.1973(12) 0.6370(7) 0.113(6) Uani 1 1 d D U . . .
H17A H 0.6694 0.1539 0.6243 0.170 Uiso 1 1 calc GR . . . .
H17B H 0.7009 0.2174 0.6034 0.170 Uiso 1 1 calc GR . . . .
H17C H 0.6709 0.2314 0.6509 0.170 Uiso 1 1 calc GR . . . .
C18 C 0.8179(8) 0.2580(7) 0.7151(7) 0.084(4) Uani 1 1 d D U . . .
H18A H 0.7968 0.2968 0.7259 0.125 Uiso 1 1 calc GR . . . .
H18B H 0.8255 0.2711 0.6797 0.125 Uiso 1 1 calc GR . . . .
H18C H 0.8569 0.2485 0.7481 0.125 Uiso 1 1 calc GR . . . .
C19 C 0.8156(10) 0.1067(9) 0.6808(9) 0.116(6) Uani 1 1 d D U . . .
H19A H 0.8469 0.0888 0.7176 0.174 Uiso 1 1 calc GR . . . .
H19B H 0.8354 0.1273 0.6558 0.174 Uiso 1 1 calc GR . . . .
H19C H 0.7889 0.0678 0.6594 0.174 Uiso 1 1 calc GR . . . .
C20 C 0.8843(5) 0.0189(7) 0.9495(7) 0.074(4) Uani 1 1 d D U . . .
H20A H 0.9007 0.0042 0.9200 0.111 Uiso 1 1 calc GR . . . .
H20B H 0.9010 -0.0115 0.9846 0.111 Uiso 1 1 calc GR . . . .
H20C H 0.8959 0.0680 0.9610 0.111 Uiso 1 1 calc GR . . . .
C21 C 0.7656(7) 0.0246(7) 0.9752(6) 0.075(4) Uani 1 1 d D U . . .
H21A H 0.7790 0.0704 0.9945 0.112 Uiso 1 1 calc GR . . . .
H21B H 0.7800 -0.0131 1.0048 0.112 Uiso 1 1 calc GR . . . .
H21C H 0.7209 0.0235 0.9565 0.112 Uiso 1 1 calc GR . . . .
C22 C 0.7764(7) -0.0825(6) 0.8873(6) 0.069(3) Uani 1 1 d D U . . .
H22A H 0.7319 -0.0856 0.8668 0.103 Uiso 1 1 calc GR . . . .
H22B H 0.7902 -0.1158 0.9206 0.103 Uiso 1 1 calc GR . . . .
H22C H 0.7957 -0.0941 0.8594 0.103 Uiso 1 1 calc GR . . . .
C23 C 0.8615(7) 0.3578(8) 0.8654(7) 0.079(4) Uani 1 1 d . U . . .
H23 H 0.8848 0.3243 0.8942 0.094 Uiso 1 1 calc R . . . .
C24 C 0.8924(7) 0.4153(9) 0.8530(8) 0.100(6) Uani 1 1 d . U . . .
H24 H 0.9357 0.4193 0.8709 0.120 Uiso 1 1 calc R . . . .
C25 C 0.8571(7) 0.4657(9) 0.8137(9) 0.104(6) Uani 1 1 d . U . . .
H25 H 0.8760 0.5076 0.8077 0.124 Uiso 1 1 calc R . . . .
C26 C 0.7952(6) 0.4566(7) 0.7831(7) 0.073(4) Uani 1 1 d . U . . .
H26 H 0.7722 0.4892 0.7533 0.088 Uiso 1 1 calc R . . . .
C27 C 0.7663(5) 0.3969(6) 0.7972(6) 0.051(3) Uani 1 1 d . U . . .
C28 C 0.6998(5) 0.3820(6) 0.7647(5) 0.046(2) Uani 1 1 d . U . . .
C29 C 0.6595(6) 0.4305(7) 0.7251(6) 0.062(3) Uani 1 1 d . U . . .
H29 H 0.6741 0.4757 0.7201 0.075 Uiso 1 1 calc R . . . .
C30 C 0.5974(6) 0.4129(8) 0.6925(7) 0.068(3) Uani 1 1 d . U . . .
H30 H 0.5701 0.4457 0.6660 0.081 Uiso 1 1 calc R . . . .
C31 C 0.5780(6) 0.3462(8) 0.7006(6) 0.067(3) Uani 1 1 d . U . . .
H31 H 0.5369 0.3321 0.6792 0.080 Uiso 1 1 calc R . . . .
C32 C 0.6204(6) 0.2992(7) 0.7412(5) 0.055(3) Uani 1 1 d . U . . .
H32 H 0.6066 0.2536 0.7465 0.066 Uiso 1 1 calc R . . . .
C33 C 0.9128(5) 0.2162(5) 0.9658(5) 0.041(2) Uani 1 1 d . U . . .
C34 C 0.9241(5) 0.2304(6) 1.0310(5) 0.046(2) Uani 1 1 d . U . . .
C35 C 0.9623(6) 0.2874(7) 1.0605(6) 0.064(3) Uani 1 1 d . U . . .
H35 H 0.9838 0.3149 1.0422 0.076 Uiso 1 1 calc R . . . .
C36 C 0.9667(7) 0.3013(8) 1.1205(6) 0.071(4) Uani 1 1 d . U . . .
H36 H 0.9939 0.3374 1.1423 0.085 Uiso 1 1 calc R . . . .
C37 C 0.9347(7) 0.2664(8) 1.1472(6) 0.071(3) Uani 1 1 d . U . . .
H37 H 0.9365 0.2810 1.1851 0.085 Uiso 1 1 calc R . . . .
C38 C 0.8989(6) 0.2087(7) 1.1187(5) 0.057(3) Uani 1 1 d . U . . .
H38 H 0.8786 0.1816 1.1382 0.068 Uiso 1 1 calc R . . . .
C39 C 0.8930(6) 0.1907(7) 1.0601(5) 0.052(3) Uani 1 1 d . U . . .
H39 H 0.8680 0.1519 1.0404 0.062 Uiso 1 1 calc R . . . .
C40 C 0.9591(5) 0.2057(6) 0.9455(5) 0.050(2) Uani 1 1 d . U . . .
C41 C 1.0237(6) 0.1942(7) 0.9879(6) 0.057(3) Uani 1 1 d . U . . .
H41 H 1.0326 0.1917 1.0292 0.068 Uiso 1 1 calc R . . . .
C42 C 1.0707(6) 0.1871(8) 0.9682(7) 0.066(3) Uani 1 1 d . U . . .
H42 H 1.1100 0.1754 0.9968 0.080 Uiso 1 1 calc R . . . .
C43 C 1.0647(6) 0.1965(7) 0.9047(6) 0.063(3) Uani 1 1 d . U . . .
H43 H 1.0795 0.1514 0.8935 0.076 Uiso 1 1 calc R . . . .
C44 C 0.9968(7) 0.2036(7) 0.8621(6) 0.062(3) Uani 1 1 d . U . . .
H44 H 0.9869 0.2058 0.8205 0.075 Uiso 1 1 calc R . . . .
C45 C 0.9503(6) 0.2069(5) 0.8831(5) 0.048(2) Uani 1 1 d . U . . .
H45 H 0.9096 0.2103 0.8547 0.057 Uiso 1 1 calc R . . . .
C46 C 1.1062(7) 0.2583(7) 0.8935(7) 0.063(3) Uani 1 1 d . U . . .
C47 C 1.0819(7) 0.3325(7) 0.9012(7) 0.066(3) Uani 1 1 d . U . . .
C48 C 1.0762(7) 0.3556(8) 0.9534(7) 0.074(4) Uani 1 1 d . U . . .
H48 H 1.0837 0.3231 0.9850 0.089 Uiso 1 1 calc R . . . .
C49 C 1.0597(7) 0.4259(8) 0.9605(8) 0.078(4) Uani 1 1 d . U . . .
H49 H 1.0579 0.4394 0.9973 0.094 Uiso 1 1 calc R . . . .
C50 C 1.0464(7) 0.4746(9) 0.9165(8) 0.078(4) Uani 1 1 d . U . . .
H50 H 1.0357 0.5216 0.9221 0.094 Uiso 1 1 calc R . . . .
C51 C 1.0489(8) 0.4534(8) 0.8630(8) 0.088(4) Uani 1 1 d . U . . .
H51 H 1.0381 0.4862 0.8312 0.106 Uiso 1 1 calc R . . . .
C52 C 1.0670(8) 0.3839(8) 0.8541(8) 0.082(4) Uani 1 1 d . U . . .
H52 H 1.0693 0.3715 0.8173 0.098 Uiso 1 1 calc R . . . .
C53 C 1.1741(7) 0.2510(8) 0.9404(7) 0.067(3) Uani 1 1 d . U . . .
C54 C 1.2082(7) 0.3071(9) 0.9764(7) 0.081(4) Uani 1 1 d . U . . .
H54 H 1.1894 0.3518 0.9741 0.097 Uiso 1 1 calc R . . . .
C55 C 1.2700(8) 0.2978(11) 1.0160(8) 0.093(5) Uani 1 1 d . U . . .
H55 H 1.2921 0.3365 1.0389 0.112 Uiso 1 1 calc R . . . .
C56 C 1.2983(9) 0.2328(10) 1.0216(9) 0.095(4) Uani 1 1 d . U . . .
H56 H 1.3396 0.2268 1.0482 0.114 Uiso 1 1 calc R . . . .
C57 C 1.2653(8) 0.1755(10) 0.9872(8) 0.089(4) Uani 1 1 d . U . . .
H57 H 1.2846 0.1309 0.9904 0.106 Uiso 1 1 calc R . . . .
C58 C 1.2040(8) 0.1838(9) 0.9482(8) 0.082(4) Uani 1 1 d . U . . .
H58 H 1.1819 0.1441 0.9266 0.098 Uiso 1 1 calc R . . . .
C59 C 1.1408(6) 0.0809(7) 0.7678(6) 0.062(3) Uani 1 1 d . U . . .
C60 C 1.1953(7) 0.1133(8) 0.8053(8) 0.075(3) Uani 1 1 d . U . . .
H60 H 1.2093 0.1135 0.8473 0.090 Uiso 1 1 calc R . . . .
C61 C 1.2273(7) 0.1461(8) 0.7729(8) 0.078(3) Uani 1 1 d . U . . .
C62 C 1.1905(7) 0.1331(7) 0.7111(7) 0.072(3) Uani 1 1 d . U . . .
H62 H 1.1998 0.1475 0.6782 0.086 Uiso 1 1 calc R . . . .
C63 C 1.1372(6) 0.0943(7) 0.7083(6) 0.060(3) Uani 1 1 d . U . . .
H63 H 1.1047 0.0798 0.6729 0.072 Uiso 1 1 calc R . . . .
C64 C 1.1001(10) -0.0728(7) 0.7508(9) 0.113(6) Uani 1 1 d D U . . .
H64A H 1.0912 -0.0641 0.7086 0.169 Uiso 1 1 calc GR . . . .
H64B H 1.0708 -0.1070 0.7544 0.169 Uiso 1 1 calc GR . . . .
H64C H 1.1417 -0.0915 0.7700 0.169 Uiso 1 1 calc GR . . . .
C65 C 1.0111(7) 0.0343(11) 0.7691(11) 0.131(6) Uani 1 1 d D U . . .
H65A H 1.0075 0.0840 0.7785 0.197 Uiso 1 1 calc GR . . . .
H65B H 0.9950 0.0042 0.7924 0.197 Uiso 1 1 calc GR . . . .
H65C H 0.9877 0.0262 0.7266 0.197 Uiso 1 1 calc GR . . . .
C66 C 1.1293(11) -0.0043(10) 0.8705(6) 0.126(6) Uani 1 1 d D U . . .
H66A H 1.1723 -0.0175 0.8819 0.190 Uiso 1 1 calc GR . . . .
H66B H 1.1074 -0.0428 0.8807 0.190 Uiso 1 1 calc GR . . . .
H66C H 1.1266 0.0386 0.8918 0.190 Uiso 1 1 calc GR . . . .
C70 C 1.0013(8) 0.3156(10) 0.6661(8) 0.089(4) Uani 1 1 d . U . . .
C71 C 1.0160(9) 0.2699(10) 0.6244(9) 0.097(4) Uani 1 1 d . U . . .
H71 H 1.0293 0.2883 0.5952 0.117 Uiso 1 1 calc R . . . .
C72 C 1.0089(9) 0.1975(10) 0.6308(9) 0.097(3) Uani 1 1 d . U . . .
C73 C 0.9854(7) 0.1917(10) 0.6785(8) 0.089(3) Uani 1 1 d . U . . .
H73 H 0.9743 0.1495 0.6928 0.107 Uiso 1 1 calc R . . . .
C74 C 0.9823(7) 0.2619(9) 0.6991(8) 0.081(3) Uani 1 1 d . U . . .
H74 H 0.9695 0.2726 0.7305 0.097 Uiso 1 1 calc R . . . .
C81 C 1.1510(8) 0.2765(10) 0.6174(8) 0.091(5) Uani 1 1 d . U . . .
H81 H 1.1294 0.2332 0.6066 0.109 Uiso 1 1 calc R . . . .
C82 C 1.1678(10) 0.3095(13) 0.5755(9) 0.120(7) Uani 1 1 d . U . . .
H82 H 1.1603 0.2879 0.5382 0.144 Uiso 1 1 calc R . . . .
C83 C 1.1957(10) 0.3751(13) 0.5894(9) 0.121(7) Uani 1 1 d . U . . .
H83 H 1.2046 0.4006 0.5601 0.146 Uiso 1 1 calc R . . . .
C84 C 1.2108(9) 0.4038(11) 0.6457(8) 0.105(6) Uani 1 1 d . U . . .
H84 H 1.2321 0.4473 0.6566 0.126 Uiso 1 1 calc R . . . .
C85 C 1.1929(7) 0.3648(8) 0.6867(7) 0.072(3) Uani 1 1 d . U . . .
C86 C 1.2080(7) 0.3908(7) 0.7488(7) 0.069(3) Uani 1 1 d . U . . .
C87 C 1.2442(8) 0.4516(8) 0.7725(8) 0.084(4) Uani 1 1 d . U . . .
H87 H 1.2575 0.4801 0.7477 0.101 Uiso 1 1 calc R . . . .
C88 C 1.2605(10) 0.4696(10) 0.8321(9) 0.115(7) Uani 1 1 d . U . . .
H88 H 1.2851 0.5099 0.8482 0.138 Uiso 1 1 calc R . . . .
C89 C 1.2401(10) 0.4277(10) 0.8677(9) 0.113(7) Uani 1 1 d . U . . .
H89 H 1.2506 0.4386 0.9084 0.136 Uiso 1 1 calc R . . . .
C90 C 1.2035(9) 0.3688(9) 0.8416(8) 0.097(5) Uani 1 1 d . U . . .
H90 H 1.1892 0.3404 0.8657 0.116 Uiso 1 1 calc R . . . .
Si6 Si 1.3043(6) 0.1889(8) 0.7840(10) 0.088(5) Uani 0.431(19) 1 d D U P A 1
Si7 Si 0.9942(13) 0.4095(14) 0.6445(12) 0.119(7) Uani 0.39(2) 1 d D U P B 1
Si8 Si 0.9981(12) 0.1469(16) 0.5577(13) 0.120(7) Uani 0.40(3) 1 d D U P C 1
C6 C 0.7821(12) 0.3841(11) 1.0696(6) 0.093(6) Uani 0.743(15) 1 d D U P D 1
H6A H 0.8107 0.3443 1.0808 0.139 Uiso 0.743(15) 1 calc GR . P D 1
H6B H 0.7475 0.3739 1.0810 0.139 Uiso 0.743(15) 1 calc GR . P D 1
H6C H 0.8030 0.4268 1.0901 0.139 Uiso 0.743(15) 1 calc GR . P D 1
C7 C 0.8201(9) 0.4299(13) 0.9685(11) 0.102(7) Uani 0.743(15) 1 d D U P D 1
H7A H 0.8369 0.4732 0.9909 0.153 Uiso 0.743(15) 1 calc GR . P D 1
H7B H 0.8062 0.4396 0.9259 0.153 Uiso 0.743(15) 1 calc GR . P D 1
H7C H 0.8519 0.3934 0.9796 0.153 Uiso 0.743(15) 1 calc GR . P D 1
C8 C 0.6932(9) 0.4688(10) 0.9608(10) 0.087(6) Uani 0.743(15) 1 d D U P D 1
H8A H 0.6580 0.4550 0.9701 0.130 Uiso 0.743(15) 1 calc GR . P D 1
H8B H 0.6800 0.4753 0.9178 0.130 Uiso 0.743(15) 1 calc GR . P D 1
H8C H 0.7102 0.5132 0.9811 0.130 Uiso 0.743(15) 1 calc GR . P D 1
C67 C 1.313(2) 0.237(2) 0.7201(16) 0.110(11) Uani 0.431(19) 1 d D U P A 1
H67A H 1.2847 0.2767 0.7081 0.164 Uiso 0.431(19) 1 calc R . P A 1
H67B H 1.3552 0.2545 0.7325 0.164 Uiso 0.431(19) 1 calc R . P A 1
H67C H 1.3045 0.2045 0.6866 0.164 Uiso 0.431(19) 1 calc R . P A 1
C68 C 1.3554(16) 0.1106(16) 0.813(2) 0.113(12) Uani 0.431(19) 1 d D U P A 1
H68A H 1.3395 0.0705 0.7866 0.169 Uiso 0.431(19) 1 calc R . P A 1
H68B H 1.3968 0.1220 0.8162 0.169 Uiso 0.431(19) 1 calc R . P A 1
H68C H 1.3567 0.0985 0.8529 0.169 Uiso 0.431(19) 1 calc R . P A 1
C69 C 1.334(2) 0.267(2) 0.835(2) 0.105(11) Uani 0.431(19) 1 d D U P A 1
H69A H 1.3071 0.3073 0.8193 0.158 Uiso 0.431(19) 1 calc R . P A 1
H69B H 1.3353 0.2548 0.8746 0.158 Uiso 0.431(19) 1 calc R . P A 1
H69C H 1.3754 0.2783 0.8378 0.158 Uiso 0.431(19) 1 calc R . P A 1
C75 C 1.004(3) 0.430(3) 0.5731(19) 0.138(13) Uani 0.39(2) 1 d D U P B 1
H75A H 0.9995 0.4806 0.5654 0.208 Uiso 0.39(2) 1 calc R . P B 1
H75B H 1.0448 0.4147 0.5764 0.208 Uiso 0.39(2) 1 calc R . P B 1
H75C H 0.9729 0.4044 0.5403 0.208 Uiso 0.39(2) 1 calc R . P B 1
C76 C 0.9125(16) 0.435(3) 0.631(3) 0.129(13) Uani 0.39(2) 1 d D U P B 1
H76A H 0.9057 0.4843 0.6193 0.194 Uiso 0.39(2) 1 calc R . P B 1
H76B H 0.8843 0.4051 0.5993 0.194 Uiso 0.39(2) 1 calc R . P B 1
H76C H 0.9052 0.4273 0.6675 0.194 Uiso 0.39(2) 1 calc R . P B 1
C77 C 1.049(4) 0.465(5) 0.707(3) 0.118(15) Uani 0.39(2) 1 d D U P B 1
H77A H 1.0448 0.5143 0.6951 0.177 Uiso 0.39(2) 1 calc R . P B 1
H77B H 1.0394 0.4589 0.7424 0.177 Uiso 0.39(2) 1 calc R . P B 1
H77C H 1.0909 0.4488 0.7158 0.177 Uiso 0.39(2) 1 calc R . P B 1
C78 C 0.939(2) 0.183(4) 0.4872(19) 0.127(13) Uani 0.40(3) 1 d D U P C 1
H78A H 0.9013 0.1929 0.4929 0.191 Uiso 0.40(3) 1 calc R . P C 1
H78B H 0.9545 0.2274 0.4767 0.191 Uiso 0.40(3) 1 calc R . P C 1
H78C H 0.9314 0.1490 0.4550 0.191 Uiso 0.40(3) 1 calc R . P C 1
C79 C 1.063(3) 0.135(4) 0.532(3) 0.121(13) Uani 0.40(3) 1 d D U P C 1
H79A H 1.0761 0.1813 0.5232 0.181 Uiso 0.40(3) 1 calc GR . P C 1
H79B H 1.0493 0.1058 0.4961 0.181 Uiso 0.40(3) 1 calc GR . P C 1
H79C H 1.0974 0.1119 0.5633 0.181 Uiso 0.40(3) 1 calc GR . P C 1
C80 C 0.971(3) 0.053(2) 0.553(4) 0.143(14) Uani 0.40(3) 1 d D U P C 1
H80A H 1.0055 0.0205 0.5604 0.214 Uiso 0.40(3) 1 calc GR . P C 1
H80B H 0.9394 0.0436 0.5139 0.214 Uiso 0.40(3) 1 calc GR . P C 1
H80C H 0.9538 0.0446 0.5836 0.214 Uiso 0.40(3) 1 calc GR . P C 1
Si6A Si 1.3122(5) 0.1705(9) 0.8149(6) 0.095(4) Uani 0.569(19) 1 d D U P A 2
Si7A Si 0.9835(6) 0.4088(7) 0.6635(7) 0.101(4) Uani 0.61(2) 1 d D U P B 2
Si8A Si 0.9898(8) 0.1167(10) 0.5754(7) 0.114(5) Uani 0.60(3) 1 d . U P C 2
C6A C 0.8336(13) 0.385(3) 1.042(2) 0.081(11) Uani 0.257(15) 1 d D U P D 2
H6AA H 0.8352 0.3429 1.0657 0.121 Uiso 0.257(15) 1 calc R . P D 2
H6AB H 0.8610 0.3787 1.0206 0.121 Uiso 0.257(15) 1 calc R . P D 2
H6AC H 0.8464 0.4263 1.0677 0.121 Uiso 0.257(15) 1 calc R . P D 2
C7A C 0.732(3) 0.4738(18) 0.9324(17) 0.070(10) Uani 0.257(15) 1 d D U P D 2
H7AA H 0.7490 0.5177 0.9535 0.105 Uiso 0.257(15) 1 calc GR . P D 2
H7AB H 0.6872 0.4778 0.9137 0.105 Uiso 0.257(15) 1 calc GR . P D 2
H7AC H 0.7482 0.4654 0.9017 0.105 Uiso 0.257(15) 1 calc GR . P D 2
C8A C 0.707(3) 0.414(4) 1.034(3) 0.090(10) Uani 0.257(15) 1 d D U P D 2
H8AA H 0.6858 0.4593 1.0232 0.135 Uiso 0.257(15) 1 calc GR . P D 2
H8AB H 0.7338 0.4136 1.0756 0.135 Uiso 0.257(15) 1 calc GR . P D 2
H8AC H 0.6761 0.3760 1.0261 0.135 Uiso 0.257(15) 1 calc GR . P D 2
C67A C 1.3433(13) 0.159(3) 0.7552(13) 0.128(11) Uani 0.569(19) 1 d D U P A 2
H67D H 1.3310 0.1126 0.7363 0.191 Uiso 0.569(19) 1 calc R . P A 2
H67E H 1.3272 0.1960 0.7253 0.191 Uiso 0.569(19) 1 calc R . P A 2
H67F H 1.3881 0.1617 0.7729 0.191 Uiso 0.569(19) 1 calc R . P A 2
C68A C 1.3517(13) 0.1085(17) 0.8788(13) 0.113(9) Uani 0.569(19) 1 d D U P A 2
H68D H 1.3509 0.0605 0.8635 0.170 Uiso 0.569(19) 1 calc R . P A 2
H68E H 1.3942 0.1235 0.8998 0.170 Uiso 0.569(19) 1 calc R . P A 2
H68F H 1.3305 0.1092 0.9062 0.170 Uiso 0.569(19) 1 calc R . P A 2
C69A C 1.3236(16) 0.247(2) 0.8603(18) 0.106(8) Uani 0.569(19) 1 d . U P A 2
H69D H 1.3031 0.2406 0.8879 0.159 Uiso 0.569(19) 1 calc R . P A 2
H69E H 1.3675 0.2538 0.8828 0.159 Uiso 0.569(19) 1 calc R . P A 2
H69F H 1.3067 0.2882 0.8352 0.159 Uiso 0.569(19) 1 calc R . P A 2
C75A C 0.9467(17) 0.4273(19) 0.5808(10) 0.128(10) Uani 0.61(2) 1 d D U P B 2
H75D H 0.9352 0.4772 0.5744 0.191 Uiso 0.61(2) 1 calc R . P B 2
H75E H 0.9758 0.4164 0.5624 0.191 Uiso 0.61(2) 1 calc R . P B 2
H75F H 0.9102 0.3979 0.5629 0.191 Uiso 0.61(2) 1 calc R . P B 2
C76A C 0.9301(14) 0.4244(16) 0.7025(17) 0.115(9) Uani 0.61(2) 1 d D U P B 2
H76D H 0.9204 0.4748 0.7012 0.172 Uiso 0.61(2) 1 calc R . P B 2
H76E H 0.8924 0.3974 0.6827 0.172 Uiso 0.61(2) 1 calc R . P B 2
H76F H 0.9497 0.4091 0.7439 0.172 Uiso 0.61(2) 1 calc R . P B 2
C77A C 1.0537(15) 0.466(2) 0.6944(18) 0.089(9) Uani 0.61(2) 1 d D U P B 2
H77D H 1.0413 0.5160 0.6918 0.133 Uiso 0.61(2) 1 calc R . P B 2
H77E H 1.0770 0.4538 0.7360 0.133 Uiso 0.61(2) 1 calc R . P B 2
H77F H 1.0792 0.4591 0.6713 0.133 Uiso 0.61(2) 1 calc R . P B 2
C78A C 0.9175(19) 0.132(3) 0.5090(18) 0.149(12) Uani 0.60(3) 1 d . U P C 2
H78D H 0.8826 0.1144 0.5174 0.224 Uiso 0.60(3) 1 calc GR . P C 2
H78E H 0.9194 0.1061 0.4748 0.224 Uiso 0.60(3) 1 calc GR . P C 2
H78F H 0.9124 0.1822 0.5000 0.224 Uiso 0.60(3) 1 calc GR . P C 2
C79A C 1.054(2) 0.107(3) 0.544(2) 0.130(11) Uani 0.60(3) 1 d . U P C 2
H79D H 1.0377 0.1215 0.5027 0.194 Uiso 0.60(3) 1 calc GR . P C 2
H79E H 1.0667 0.0575 0.5476 0.194 Uiso 0.60(3) 1 calc GR . P C 2
H79F H 1.0884 0.1367 0.5675 0.194 Uiso 0.60(3) 1 calc GR . P C 2
C80A C 0.9781(16) 0.0313(18) 0.6031(16) 0.111(9) Uani 0.60(3) 1 d . U P C 2
H80D H 1.0145 0.0186 0.6380 0.167 Uiso 0.60(3) 1 calc GR . P C 2
H80E H 0.9709 -0.0044 0.5721 0.167 Uiso 0.60(3) 1 calc GR . P C 2
H80F H 0.9426 0.0337 0.6142 0.167 Uiso 0.60(3) 1 calc GR . P C 2

loop_
_atom_site_aniso_label
_atom_site_aniso_U_11
_atom_site_aniso_U_22
_atom_site_aniso_U_33
_atom_site_aniso_U_23
_atom_site_aniso_U_13
_atom_site_aniso_U_12
Ce1 0.0447(3) 0.0321(3) 0.0376(3) -0.0012(3) 0.0173(2) -0.0029(3)
Ce2 0.0740(5) 0.0467(4) 0.0864(6) -0.0022(4) 0.0542(4) -0.0007(4)
Si1 0.076(2) 0.061(2) 0.062(2) -0.0220(17) 0.0244(18) 0.0035(19)
Si2 0.0470(19) 0.083(3) 0.081(3) 0.010(2) 0.0236(18) -0.0057(18)
Si3 0.098(3) 0.056(2) 0.057(2) -0.0034(16) 0.045(2) 0.000(2)
Si4 0.070(2) 0.0385(16) 0.0582(19) 0.0029(14) 0.0222(16) 0.0016(15)
Si5 0.127(4) 0.057(2) 0.103(3) -0.006(2) 0.063(3) -0.022(2)
O1 0.048(3) 0.037(4) 0.049(4) 0.005(3) 0.019(3) 0.000(3)
O2 0.077(5) 0.054(4) 0.085(4) -0.002(3) 0.060(4) -0.003(4)
N1 0.055(4) 0.040(4) 0.061(5) 0.007(4) 0.019(4) -0.005(3)
N2 0.054(4) 0.038(4) 0.048(4) 0.003(3) 0.020(3) 0.000(3)
N3 0.097(7) 0.065(5) 0.089(6) -0.006(4) 0.063(5) -0.002(5)
N4 0.106(7) 0.058(5) 0.087(5) -0.006(4) 0.068(5) -0.016(5)
C1 0.054(5) 0.051(4) 0.044(4) -0.002(3) 0.021(4) 0.008(3)
C2 0.057(5) 0.057(5) 0.048(5) 0.000(4) 0.021(4) 0.010(4)
C3 0.052(4) 0.057(5) 0.057(5) 0.000(4) 0.025(4) 0.003(4)
C4 0.057(5) 0.057(5) 0.052(5) -0.003(4) 0.026(4) 0.005(4)
C5 0.054(5) 0.054(5) 0.039(4) -0.002(3) 0.022(4) 0.010(4)
C9 0.059(8) 0.101(9) 0.119(12) 0.013(8) 0.026(8) 0.009(7)
C10 0.058(8) 0.084(8) 0.081(7) 0.015(6) 0.013(6) -0.006(6)
C11 0.078(10) 0.152(14) 0.097(9) 0.014(9) 0.031(8) -0.037(10)
C12 0.061(5) 0.028(4) 0.049(4) -0.011(3) 0.025(4) 0.000(4)
C13 0.054(5) 0.032(4) 0.057(5) -0.004(4) 0.022(4) -0.004(4)
C14 0.057(5) 0.038(4) 0.054(5) -0.001(3) 0.025(4) -0.005(4)
C15 0.057(5) 0.035(4) 0.052(5) -0.006(3) 0.024(4) -0.005(4)
C16 0.057(5) 0.033(4) 0.051(5) -0.005(3) 0.021(4) -0.001(4)
C17 0.117(9) 0.150(15) 0.070(8) 0.009(9) 0.034(7) -0.001(9)
C18 0.109(10) 0.078(8) 0.076(9) 0.011(6) 0.050(8) -0.002(7)
C19 0.179(14) 0.090(9) 0.127(13) 0.005(9) 0.112(12) 0.018(9)
C20 0.085(7) 0.055(8) 0.077(8) 0.004(6) 0.025(6) 0.004(5)
C21 0.103(10) 0.055(7) 0.068(7) 0.007(6) 0.034(7) 0.008(7)
C22 0.089(9) 0.047(6) 0.071(8) 0.005(5) 0.033(7) 0.001(5)
C23 0.062(5) 0.067(7) 0.094(9) 0.031(7) 0.015(5) -0.008(5)
C24 0.062(7) 0.083(9) 0.126(13) 0.049(9) 0.004(7) -0.019(6)
C25 0.068(6) 0.084(9) 0.129(13) 0.049(9) 0.006(6) -0.024(6)
C26 0.066(6) 0.050(6) 0.090(9) 0.022(6) 0.015(6) -0.017(5)
C27 0.054(4) 0.036(4) 0.065(6) 0.006(4) 0.025(4) 0.002(4)
C28 0.055(4) 0.032(4) 0.057(5) 0.003(4) 0.027(4) 0.000(3)
C29 0.065(5) 0.049(6) 0.077(7) 0.028(5) 0.032(5) 0.008(4)
C30 0.061(6) 0.064(6) 0.080(8) 0.025(6) 0.030(5) 0.009(5)
C31 0.061(6) 0.066(6) 0.064(7) 0.021(5) 0.013(5) 0.003(5)
C32 0.055(5) 0.049(5) 0.058(6) 0.010(5) 0.018(4) -0.006(4)
C33 0.045(4) 0.036(5) 0.043(4) 0.005(4) 0.017(3) -0.003(4)
C34 0.050(5) 0.047(5) 0.042(4) 0.007(4) 0.018(4) -0.001(4)
C35 0.074(7) 0.065(7) 0.051(5) -0.003(5) 0.023(5) -0.021(6)
C36 0.081(8) 0.083(8) 0.044(5) -0.008(5) 0.020(5) -0.017(7)
C37 0.078(8) 0.078(7) 0.055(6) 0.003(5) 0.025(5) -0.003(6)
C38 0.051(6) 0.073(7) 0.047(5) 0.007(4) 0.020(4) 0.005(5)
C39 0.059(6) 0.053(6) 0.044(5) 0.010(4) 0.021(4) 0.001(5)
C40 0.055(5) 0.043(6) 0.058(5) 0.011(4) 0.030(4) 0.003(4)
C41 0.055(5) 0.065(7) 0.060(6) 0.017(5) 0.033(4) 0.003(5)
C42 0.060(6) 0.074(8) 0.080(6) 0.021(6) 0.044(5) 0.008(6)
C43 0.077(6) 0.053(6) 0.080(6) 0.007(5) 0.054(5) 0.004(5)
C44 0.078(6) 0.053(7) 0.072(6) 0.008(5) 0.047(5) 0.001(5)
C45 0.065(6) 0.030(5) 0.058(5) -0.001(4) 0.034(4) -0.010(4)
C46 0.083(6) 0.051(5) 0.080(5) 0.005(4) 0.058(4) 0.002(4)
C47 0.080(8) 0.051(5) 0.086(7) 0.006(4) 0.053(6) 0.004(5)
C48 0.087(10) 0.067(6) 0.091(7) 0.001(5) 0.059(7) 0.002(6)
C49 0.082(10) 0.066(6) 0.104(8) -0.008(5) 0.055(8) 0.000(6)
C50 0.065(8) 0.068(7) 0.110(8) -0.002(6) 0.043(7) -0.005(6)
C51 0.114(12) 0.052(6) 0.112(9) 0.011(6) 0.058(8) 0.006(7)
C52 0.111(11) 0.054(6) 0.098(8) 0.011(5) 0.060(8) 0.010(6)
C53 0.078(5) 0.061(6) 0.085(6) 0.004(5) 0.057(4) 0.002(4)
C54 0.081(7) 0.077(7) 0.096(8) -0.004(6) 0.046(6) 0.002(5)
C55 0.086(7) 0.095(9) 0.105(10) -0.001(7) 0.044(7) 0.002(6)
C56 0.094(8) 0.101(9) 0.103(10) 0.009(7) 0.051(7) 0.007(6)
C57 0.091(7) 0.092(8) 0.104(10) 0.012(7) 0.061(7) 0.007(6)
C58 0.091(7) 0.067(7) 0.106(9) 0.009(6) 0.058(6) 0.006(5)
C59 0.072(6) 0.045(5) 0.077(6) -0.007(4) 0.037(5) 0.005(4)
C60 0.073(6) 0.062(6) 0.092(6) -0.016(5) 0.035(5) 0.003(4)
C61 0.069(5) 0.072(7) 0.102(6) -0.022(5) 0.042(4) -0.004(4)
C62 0.072(6) 0.057(6) 0.099(6) -0.014(5) 0.048(5) 0.001(4)
C63 0.065(6) 0.047(5) 0.076(6) -0.008(4) 0.035(4) 0.004(4)
C64 0.157(16) 0.061(7) 0.130(13) -0.009(7) 0.067(12) -0.020(8)
C65 0.137(9) 0.109(13) 0.169(16) -0.004(12) 0.083(9) -0.019(8)
C66 0.201(16) 0.075(11) 0.117(8) 0.003(7) 0.076(8) -0.017(11)
C70 0.091(9) 0.084(5) 0.098(8) 0.011(5) 0.044(7) 0.021(5)
C71 0.100(8) 0.094(6) 0.109(7) 0.000(5) 0.054(6) 0.011(5)
C72 0.094(7) 0.093(6) 0.103(6) -0.006(5) 0.037(5) 0.019(5)
C73 0.080(7) 0.080(6) 0.107(7) -0.002(5) 0.037(6) 0.008(5)
C74 0.074(7) 0.081(6) 0.093(7) 0.003(5) 0.039(6) 0.015(5)
C81 0.103(11) 0.103(9) 0.092(7) -0.018(6) 0.066(7) -0.013(8)
C82 0.147(17) 0.145(12) 0.099(9) -0.015(8) 0.083(10) -0.039(11)
C83 0.155(17) 0.143(12) 0.097(9) -0.011(8) 0.082(10) -0.045(12)
C84 0.132(14) 0.113(10) 0.096(8) 0.003(7) 0.074(9) -0.029(10)
C85 0.094(9) 0.061(6) 0.088(6) -0.002(5) 0.064(6) 0.000(6)
C86 0.095(8) 0.051(5) 0.087(6) 0.001(4) 0.065(6) -0.006(6)
C87 0.120(11) 0.059(7) 0.101(8) -0.006(6) 0.075(7) -0.016(7)
C88 0.180(16) 0.089(10) 0.112(8) -0.025(7) 0.094(9) -0.062(11)
C89 0.178(16) 0.087(9) 0.107(9) -0.022(7) 0.089(9) -0.059(11)
C90 0.153(13) 0.077(8) 0.097(7) -0.016(6) 0.088(8) -0.048(9)
Si6 0.055(5) 0.079(7) 0.138(13) -0.020(7) 0.047(7) -0.007(5)
Si7 0.155(16) 0.089(7) 0.117(13) 0.011(7) 0.059(11) 0.032(7)
Si8 0.116(11) 0.124(14) 0.130(10) -0.029(9) 0.059(9) -0.005(10)
C6 0.117(15) 0.076(12) 0.069(7) -0.028(7) 0.019(7) 0.006(11)
C7 0.109(11) 0.102(14) 0.101(14) -0.049(11) 0.048(10) -0.027(10)
C8 0.091(11) 0.070(9) 0.092(13) -0.011(8) 0.026(9) 0.004(8)
C67 0.09(2) 0.106(19) 0.144(17) -0.016(13) 0.057(15) -0.016(16)
C68 0.075(14) 0.084(13) 0.17(3) -0.019(14) 0.040(14) -0.010(11)
C69 0.09(2) 0.086(14) 0.14(2) -0.018(13) 0.052(15) -0.021(13)
C75 0.19(3) 0.11(3) 0.126(17) 0.025(14) 0.078(18) 0.04(2)
C76 0.151(18) 0.09(2) 0.15(3) -0.003(18) 0.060(15) 0.034(12)
C77 0.16(3) 0.10(2) 0.12(2) 0.015(15) 0.070(16) 0.016(16)
C78 0.123(19) 0.14(3) 0.125(14) -0.025(15) 0.056(13) -0.009(18)
C79 0.121(18) 0.11(3) 0.14(2) -0.05(2) 0.059(17) -0.020(17)
C80 0.15(3) 0.127(16) 0.15(3) -0.033(14) 0.06(2) -0.020(15)
Si6A 0.062(5) 0.124(9) 0.104(8) -0.022(6) 0.037(5) -0.018(5)
Si7A 0.089(6) 0.074(5) 0.136(10) 0.028(5) 0.041(6) 0.024(4)
Si8A 0.109(9) 0.115(8) 0.090(7) -0.026(6) 0.007(5) 0.022(7)
C6A 0.084(10) 0.06(2) 0.086(17) -0.015(14) 0.018(9) 0.001(10)
C7A 0.09(2) 0.051(11) 0.070(14) -0.022(10) 0.037(14) 0.011(12)
C8A 0.107(18) 0.09(2) 0.081(17) -0.017(14) 0.044(16) 0.013(15)
C67A 0.054(13) 0.22(3) 0.117(14) -0.039(15) 0.040(12) -0.035(15)
C68A 0.067(13) 0.159(17) 0.125(14) -0.008(12) 0.049(10) 0.001(12)
C69A 0.062(15) 0.140(14) 0.121(17) -0.033(12) 0.041(13) -0.030(11)
C75A 0.13(2) 0.106(18) 0.137(12) 0.035(10) 0.034(10) 0.013(15)
C76A 0.112(16) 0.071(15) 0.18(2) 0.008(14) 0.077(16) 0.006(12)
C77A 0.089(12) 0.073(12) 0.113(19) 0.028(12) 0.048(11) 0.025(9)
C78A 0.135(15) 0.16(2) 0.113(14) -0.018(14) 0.004(11) 0.020(14)
C79A 0.137(16) 0.13(2) 0.11(2) -0.028(17) 0.035(15) 0.020(15)
C80A 0.12(2) 0.110(12) 0.083(16) -0.041(10) 0.013(13) 0.007(11)

loop_
_atom_type_symbol
_atom_type_description
_atom_type_scat_dispersion_real
_atom_type_scat_dispersion_imag
_atom_type_scat_source
C C 0.0181 0.0091 'International Tables Vol C Tables 4.2.6.8 and 6.1.1.4'
H H 0.0000 0.0000 'International Tables Vol C Tables 4.2.6.8 and 6.1.1.4'
Ce Ce -1.8482 9.6596 'International Tables Vol C Tables 4.2.6.8 and 6.1.1.4'
N N 0.0311 0.0180 'International Tables Vol C Tables 4.2.6.8 and 6.1.1.4'
O O 0.0492 0.0322 'International Tables Vol C Tables 4.2.6.8 and 6.1.1.4'
Si Si 0.2541 0.3302 'International Tables Vol C Tables 4.2.6.8 and 6.1.1.4'

loop_
_geom_angle_atom_site_label_1
_geom_angle_atom_site_label_2
_geom_angle_atom_site_label_3
_geom_angle
O1 Ce1 N1 78.6(3)
O1 Ce1 N2 138.2(3)
O1 Ce1 C1 93.0(3)
O1 Ce1 C3 129.2(3)
O1 Ce1 C4 103.1(3)
O1 Ce1 C5 82.0(3)
O1 Ce1 C12 100.5(3)
O1 Ce1 C13 76.6(3)
O1 Ce1 C14 82.8(3)
O1 Ce1 C15 111.1(3)
O1 Ce1 C16 122.9(3)
N1 Ce1 N2 59.7(3)
N1 Ce1 C1 87.6(3)
N1 Ce1 C3 121.2(3)
N1 Ce1 C4 134.8(3)
N1 Ce1 C5 111.4(3)
N1 Ce1 C12 97.1(3)
N1 Ce1 C13 108.2(3)
N1 Ce1 C14 136.5(3)
N1 Ce1 C15 144.3(3)
N1 Ce1 C16 117.1(3)
N2 Ce1 C1 89.2(3)
N2 Ce1 C3 80.6(3)
N2 Ce1 C4 108.8(3)
N2 Ce1 C5 115.1(3)
N2 Ce1 C12 82.2(3)
N2 Ce1 C13 111.1(3)
N2 Ce1 C14 124.2(3)
N2 Ce1 C15 101.5(3)
N2 Ce1 C16 77.5(3)
C1 Ce1 C3 47.7(3)
C4 Ce1 C1 47.3(4)
C4 Ce1 C3 28.4(3)
C4 Ce1 C12 125.9(3)
C4 Ce1 C13 116.2(3)
C4 Ce1 C14 87.5(4)
C4 Ce1 C15 78.1(4)
C4 Ce1 C16 100.0(3)
C5 Ce1 C1 29.0(3)
C5 Ce1 C3 47.7(3)
C5 Ce1 C4 28.9(3)
C5 Ce1 C12 151.2(3)
C5 Ce1 C13 129.6(3)
C5 Ce1 C14 104.4(3)
C5 Ce1 C15 104.0(3)
C5 Ce1 C16 128.5(3)
C12 Ce1 C1 166.3(3)
C12 Ce1 C3 119.8(3)
C12 Ce1 C13 29.2(3)
C12 Ce1 C14 48.4(3)
C13 Ce1 C1 158.5(3)
C13 Ce1 C3 126.7(3)
C14 Ce1 C1 132.6(3)
C14 Ce1 C3 101.0(3)
C14 Ce1 C13 28.6(3)
C15 Ce1 C1 124.5(3)
C15 Ce1 C3 80.3(3)
C15 Ce1 C12 48.0(3)
C15 Ce1 C13 46.7(3)
C15 Ce1 C14 28.5(3)
C15 Ce1 C16 28.4(3)
C16 Ce1 C1 138.5(3)
C16 Ce1 C3 91.0(3)
C16 Ce1 C12 28.8(3)
C16 Ce1 C13 46.4(3)
C16 Ce1 C14 46.8(3)
O2 Ce2 N3 137.2(3)
O2 Ce2 N4 80.0(3)
O2 Ce2 C59 92.7(4)
O2 Ce2 C60 84.2(4)
O2 Ce2 C61 103.7(4)
O2 Ce2 C62 129.1(4)
O2 Ce2 C63 121.3(4)
O2 Ce2 C71 127.0(4)
O2 Ce2 C72 126.9(5)
O2 Ce2 C73 98.2(4)
O2 Ce2 C74 84.1(4)
N3 Ce2 C59 116.9(4)
N3 Ce2 C60 107.6(4)
N3 Ce2 C61 80.1(4)
N3 Ce2 C62 70.0(4)
N3 Ce2 C63 92.5(4)
N3 Ce2 C71 68.2(5)
N3 Ce2 C72 85.3(5)
N3 Ce2 C73 112.1(5)
N3 Ce2 C74 108.4(4)
N4 Ce2 N3 57.4(4)
N4 Ce2 C59 130.3(4)
N4 Ce2 C60 103.0(4)
N4 Ce2 C61 87.3(4)
N4 Ce2 C62 102.4(4)
N4 Ce2 C63 130.5(4)
N4 Ce2 C71 106.2(5)
N4 Ce2 C72 132.6(5)
N4 Ce2 C73 141.6(5)
N4 Ce2 C74 114.6(4)
C59 Ce2 C60 27.5(4)
C59 Ce2 C61 46.5(4)
C59 Ce2 C62 47.0(4)
C59 Ce2 C71 116.7(5)
C59 Ce2 C72 90.7(5)
C60 Ce2 C61 27.6(4)
C60 Ce2 C71 140.2(5)
C60 Ce2 C72 116.6(5)
C61 Ce2 C71 128.8(5)
C62 Ce2 C60 45.3(5)
C62 Ce2 C61 27.9(4)
C62 Ce2 C71 101.6(5)
C62 Ce2 C72 89.0(5)
C63 Ce2 C59 28.6(4)
C63 Ce2 C60 45.4(4)
C63 Ce2 C61 46.4(4)
C63 Ce2 C62 28.5(4)
C63 Ce2 C71 94.8(5)
C63 Ce2 C72 73.1(5)
C63 Ce2 C73 83.4(4)
C63 Ce2 C74 111.9(4)
C72 Ce2 C61 116.2(5)
C72 Ce2 C71 26.8(5)
C73 Ce2 C59 88.0(5)
C73 Ce2 C60 115.0(5)
C73 Ce2 C61 129.5(5)
C73 Ce2 C62 107.8(4)
C73 Ce2 C71 45.1(5)
C73 Ce2 C72 29.0(5)
C74 Ce2 C59 113.4(4)
C74 Ce2 C60 137.8(4)
C74 Ce2 C61 157.9(4)
C74 Ce2 C62 134.7(5)
C74 Ce2 C71 44.7(5)
C74 Ce2 C72 46.8(5)
C74 Ce2 C73 28.6(4)
C1 Si1 C6 108.1(8)
C1 Si1 C7 113.3(8)
C1 Si1 C8A 101(2)
C6 Si1 C7 107.5(12)
C8 Si1 C1 109.3(8)
C8 Si1 C6 111.9(10)
C8 Si1 C7 106.8(12)
C6A Si1 C1 110.8(18)
C6A Si1 C7A 122(3)
C6A Si1 C8A 105(3)
C7A Si1 C1 111.6(17)
C7A Si1 C8A 104(3)
C9 Si2 C3 108.2(7)
C9 Si2 C10 107.9(8)
C10 Si2 C3 116.9(6)
C11 Si2 C3 106.3(7)
C11 Si2 C9 110.6(9)
C11 Si2 C10 106.9(8)
C17 Si3 C12 108.6(7)
C17 Si3 C18 108.3(9)
C17 Si3 C19 114.8(10)
C18 Si3 C12 113.7(6)
C18 Si3 C19 104.4(9)
C19 Si3 C12 107.1(7)
C20 Si4 C14 110.0(6)
C20 Si4 C21 111.0(7)
C20 Si4 C22 109.2(7)
C21 Si4 C14 111.7(6)
C21 Si4 C22 105.9(7)
C22 Si4 C14 108.8(6)
C59 Si5 C66 108.9(8)
C64 Si5 C59 107.5(8)
C64 Si5 C66 106.3(9)
C65 Si5 C59 116.8(8)
C65 Si5 C64 110.0(10)
C65 Si5 C66 106.8(11)
C33 O1 Ce1 177.4(6)
C46 O2 Ce2 177.5(9)
C23 N1 Ce1 118.1(8)
C23 N1 C27 118.3(10)
C27 N1 Ce1 123.5(7)
C28 N2 Ce1 121.1(7)
C32 N2 Ce1 119.5(7)
C32 N2 C28 118.6(10)
C81 N3 Ce2 118.7(10)
C81 N3 C85 116.4(13)
C85 N3 Ce2 124.2(9)
C86 N4 Ce2 125.7(10)
C86 N4 C90 117.8(13)
C90 N4 Ce2 116.5(9)
Si1 C1 Ce1 129.4(6)
C2 C1 Ce1 77.5(6)
C2 C1 Si1 125.4(9)
C5 C1 Ce1 71.3(6)
C5 C1 Si1 127.5(9)
C5 C1 C2 104.7(11)
Ce1 C2 H2 118.3
C1 C2 Ce1 73.9(6)
C1 C2 H2 124.6
C3 C2 Ce1 74.8(7)
C3 C2 C1 110.9(11)
C3 C2 H2 124.6
Si2 C3 Ce1 136.0(6)
C2 C3 Ce1 77.3(7)
C2 C3 Si2 124.3(9)
C4 C3 Ce1 72.1(7)
C4 C3 Si2 125.2(10)
C4 C3 C2 105.2(11)
Ce1 C4 H4 113.3
C3 C4 Ce1 79.5(7)
C3 C4 H4 124.7
C5 C4 Ce1 74.4(7)
C5 C4 C3 110.6(11)
C5 C4 H4 124.7
Ce1 C5 H5 110.5
C1 C5 Ce1 79.7(6)
C1 C5 H5 125.7
C4 C5 Ce1 76.7(7)
C4 C5 C1 108.6(10)
C4 C5 H5 125.7
Si2 C9 H9A 109.5
Si2 C9 H9B 109.5
Si2 C9 H9C 109.5
H9A C9 H9B 109.5
H9A C9 H9C 109.5
H9B C9 H9C 109.5
Si2 C10 H10A 109.5
Si2 C10 H10B 109.5
Si2 C10 H10C 109.5
H10A C10 H10B 109.5
H10A C10 H10C 109.5
H10B C10 H10C 109.5
Si2 C11 H11A 109.5
Si2 C11 H11B 109.5
Si2 C11 H11C 109.5
H11A C11 H11B 109.5
H11A C11 H11C 109.5
H11B C11 H11C 109.5
Si3 C12 Ce1 126.3(5)
C13 C12 Ce1 75.8(6)
C13 C12 Si3 126.7(9)
C16 C12 Ce1 75.1(6)
C16 C12 Si3 127.5(9)
C16 C12 C13 103.7(10)
Ce1 C13 H13 116.4
C12 C13 Ce1 75.0(6)
C12 C13 H13 124.9
C14 C13 Ce1 75.4(6)
C14 C13 C12 110.1(10)
C14 C13 H13 124.9
Si4 C14 Ce1 125.0(5)
C13 C14 Ce1 75.9(6)
C13 C14 Si4 125.9(9)
C15 C14 Ce1 74.9(6)
C15 C14 Si4 126.0(9)
C15 C14 C13 106.8(10)
Ce1 C15 H15 113.9
C14 C15 Ce1 76.5(6)
C14 C15 H15 125.8
C16 C15 Ce1 76.0(6)
C16 C15 C14 108.3(10)
C16 C15 H15 125.8
Ce1 C16 H16 115.5
C12 C16 Ce1 76.1(6)
C12 C16 H16 124.5
C15 C16 Ce1 75.6(6)
C15 C16 C12 111.0(11)
C15 C16 H16 124.5
Si3 C17 H17A 109.5
Si3 C17 H17B 109.5
Si3 C17 H17C 109.5
H17A C17 H17B 109.5
H17A C17 H17C 109.5
H17B C17 H17C 109.5
Si3 C18 H18A 109.5
Si3 C18 H18B 109.5
Si3 C18 H18C 109.5
H18A C18 H18B 109.5
H18A C18 H18C 109.5
H18B C18 H18C 109.5
Si3 C19 H19A 109.5
Si3 C19 H19B 109.5
Si3 C19 H19C 109.5
H19A C19 H19B 109.5
H19A C19 H19C 109.5
H19B C19 H19C 109.5
Si4 C20 H20A 109.5
Si4 C20 H20B 109.5
Si4 C20 H20C 109.5
H20A C20 H20B 109.5
H20A C20 H20C 109.5
H20B C20 H20C 109.5
Si4 C21 H21A 109.5
Si4 C21 H21B 109.5
Si4 C21 H21C 109.5
H21A C21 H21B 109.5
H21A C21 H21C 109.5
H21B C21 H21C 109.5
Si4 C22 H22A 109.5
Si4 C22 H22B 109.5
Si4 C22 H22C 109.5
H22A C22 H22B 109.5
H22A C22 H22C 109.5
H22B C22 H22C 109.5
N1 C23 H23 118.2
N1 C23 C24 123.5(13)
C24 C23 H23 118.2
C23 C24 H24 121.4
C25 C24 C23 117.2(14)
C25 C24 H24 121.4
C24 C25 H25 119.2
C26 C25 C24 121.5(14)
C26 C25 H25 119.2
C25 C26 H26 120.7
C25 C26 C27 118.5(13)
C27 C26 H26 120.7
N1 C27 C26 120.6(11)
N1 C27 C28 117.4(10)
C26 C27 C28 121.8(11)
N2 C28 C27 116.8(10)
N2 C28 C29 120.5(11)
C29 C28 C27 122.6(10)
C28 C29 H29 119.5
C28 C29 C30 121.0(12)
C30 C29 H29 119.5
C29 C30 H30 121.1
C31 C30 C29 117.8(12)
C31 C30 H30 121.1
C30 C31 H31 120.4
C30 C31 C32 119.2(13)
C32 C31 H31 120.4
N2 C32 C31 123.0(12)
N2 C32 H32 118.5
C31 C32 H32 118.5
O1 C33 C34 114.2(9)
O1 C33 C40 122.1(10)
C40 C33 C34 123.6(10)
C35 C34 C33 118.9(10)
C35 C34 C39 120.2(11)
C39 C34 C33 120.7(10)
C34 C35 H35 122.1
C34 C35 C36 115.8(12)
C36 C35 H35 122.1
C35 C36 H36 117.8
C37 C36 C35 124.3(14)
C37 C36 H36 117.8
C36 C37 H37 120.3
C36 C37 C38 119.3(14)
C38 C37 H37 120.3
C37 C38 H38 120.1
C37 C38 C39 119.7(12)
C39 C38 H38 120.1
C34 C39 C38 120.4(12)
C34 C39 H39 119.8
C38 C39 H39 119.8
C33 C40 C41 121.0(11)
C33 C40 C45 124.1(11)
C45 C40 C41 114.9(10)
C40 C41 H41 119.3
C42 C41 C40 121.4(12)
C42 C41 H41 119.3
C41 C42 H42 117.4
C41 C42 C43 125.2(13)
C43 C42 H42 117.4
C42 C43 H43 105.9
C42 C43 C44 111.2(10)
C42 C43 C46 115.8(12)
C44 C43 H43 105.9
C44 C43 C46 111.5(11)
C46 C43 H43 105.9
C43 C44 H44 119.2
C45 C44 C43 121.6(12)
C45 C44 H44 119.2
C40 C45 H45 117.5
C44 C45 C40 125.0(12)
C44 C45 H45 117.5
O2 C46 C43 108.3(11)
O2 C46 C47 112.2(11)
O2 C46 C53 108.0(10)
C47 C46 C43 110.8(10)
C47 C46 C53 108.1(12)
C53 C46 C43 109.3(11)
C48 C47 C46 124.2(13)
C48 C47 C52 115.7(13)
C52 C47 C46 120.1(12)
C47 C48 H48 118.9
C47 C48 C49 122.2(15)
C49 C48 H48 118.9
C48 C49 H49 118.9
C50 C49 C48 122.1(16)
C50 C49 H49 118.9
C49 C50 H50 121.1
C49 C50 C51 117.7(16)
C51 C50 H50 121.1
C50 C51 H51 118.8
C50 C51 C52 122.3(16)
C52 C51 H51 118.8
C47 C52 H52 120.1
C51 C52 C47 119.8(15)
C51 C52 H52 120.1
C54 C53 C46 124.2(13)
C54 C53 C58 116.7(15)
C58 C53 C46 119.1(14)
C53 C54 H54 119.3
C53 C54 C55 121.4(16)
C55 C54 H54 119.3
C54 C55 H55 119.6
C56 C55 C54 120.8(19)
C56 C55 H55 119.6
C55 C56 H56 120.4
C55 C56 C57 119.3(19)
C57 C56 H56 120.4
C56 C57 H57 119.7
C58 C57 C56 120.6(18)
C58 C57 H57 119.7
C53 C58 H58 119.4
C57 C58 C53 121.2(17)
C57 C58 H58 119.4
Si5 C59 Ce2 126.9(6)
C60 C59 Ce2 77.6(8)
C60 C59 Si5 128.2(12)
C60 C59 C63 105.2(13)
C63 C59 Ce2 73.5(7)
C63 C59 Si5 124.5(10)
Ce2 C60 H60 115.0
C59 C60 Ce2 74.9(8)
C59 C60 H60 123.8
C59 C60 C61 112.4(15)
C61 C60 Ce2 77.8(9)
C61 C60 H60 123.8
C60 C61 Ce2 74.6(8)
C60 C61 C62 105.6(14)
C60 C61 Si6 141.7(15)
C60 C61 Si6A 118.6(14)
C62 C61 Ce2 74.0(8)
C62 C61 Si6 112.1(13)
C62 C61 Si6A 132.9(12)
Si6 C61 Ce2 122.1(8)
Si6A C61 Ce2 131.1(8)
Ce2 C62 H62 115.2
C61 C62 Ce2 78.1(8)
C61 C62 H62 126.2
C63 C62 Ce2 72.8(7)
C63 C62 C61 107.5(14)
C63 C62 H62 126.2
Ce2 C63 H63 110.6
C59 C63 Ce2 77.8(7)
C59 C63 H63 125.3
C62 C63 Ce2 78.7(7)
C62 C63 C59 109.4(13)
C62 C63 H63 125.3
Si5 C64 H64A 109.5
Si5 C64 H64B 109.5
Si5 C64 H64C 109.5
H64A C64 H64B 109.5
H64A C64 H64C 109.5
H64B C64 H64C 109.5
Si5 C65 H65A 109.5
Si5 C65 H65B 109.5
Si5 C65 H65C 109.5
H65A C65 H65B 109.5
H65A C65 H65C 109.5
H65B C65 H65C 109.5
Si5 C66 H66A 109.5
Si5 C66 H66B 109.5
Si5 C66 H66C 109.5
H66A C66 H66B 109.5
H66A C66 H66C 109.5
H66B C66 H66C 109.5
C71 C70 Ce2 75.6(10)
C71 C70 Si7 112.9(15)
C71 C70 Si7A 131.4(15)
C74 C70 Ce2 70.5(9)
C74 C70 C71 100.1(15)
C74 C70 Si7 144.0(16)
C74 C70 Si7A 125.2(14)
Si7 C70 Ce2 130.2(12)
Si7A C70 Ce2 131.7(10)
Ce2 C71 H71 118.1
C70 C71 Ce2 76.2(10)
C70 C71 H71 122.3
C72 C71 Ce2 74.6(11)
C72 C71 C70 115.3(18)
C72 C71 H71 122.3
C71 C72 Ce2 78.5(12)
C71 C72 C73 105.1(16)
C71 C72 Si8 111.0(18)
C71 C72 Si8A 133.5(17)
C73 C72 Ce2 72.9(10)
C73 C72 Si8 136.6(18)
C73 C72 Si8A 115.2(16)
Si8 C72 Ce2 136.8(12)
Si8A C72 Ce2 134.0(9)
Ce2 C73 H73 112.8
C72 C73 Ce2 78.1(10)
C72 C73 H73 126.5
C74 C73 Ce2 75.2(9)
C74 C73 C72 107.0(16)
C74 C73 H73 126.5
Ce2 C74 H74 110.8
C70 C74 Ce2 81.0(9)
C70 C74 H74 123.8
C73 C74 Ce2 76.2(9)
C73 C74 C70 112.4(16)
C73 C74 H74 123.8
N3 C81 H81 117.6
N3 C81 C82 124.8(18)
C82 C81 H81 117.6
C81 C82 H82 120.9
C81 C82 C83 118.1(19)
C83 C82 H82 120.9
C82 C83 H83 119.8
C82 C83 C84 120.5(18)
C84 C83 H83 119.8
C83 C84 H84 121.4
C83 C84 C85 117.2(18)
C85 C84 H84 121.4
N3 C85 C84 122.9(15)
N3 C85 C86 116.0(12)
C84 C85 C86 121.1(15)
N4 C86 C85 115.6(13)
N4 C86 C87 121.0(14)
C87 C86 C85 123.3(12)
C86 C87 H87 119.9
C88 C87 C86 120.2(14)
C88 C87 H87 119.9
C87 C88 H88 120.4
C89 C88 C87 119.2(17)
C89 C88 H88 120.4
C88 C89 H89 120.9
C88 C89 C90 118.1(17)
C90 C89 H89 120.9
N4 C90 C89 123.6(14)
N4 C90 H90 118.2
C89 C90 H90 118.2
C67 Si6 C61 119.5(17)
C68 Si6 C61 99.1(16)
C68 Si6 C67 116(2)
C68 Si6 C69 110(2)
C69 Si6 C61 121.2(18)
C69 Si6 C67 92(2)
C70 Si7 C75 115(2)
C70 Si7 C76 105(2)
C70 Si7 C77 110(4)
C75 Si7 C76 106(3)
C75 Si7 C77 110(4)
C77 Si7 C76 110(4)
C78 Si8 C72 116(2)
C78 Si8 C79 99(3)
C78 Si8 C80 100(3)
C79 Si8 C72 122(2)
C79 Si8 C80 100(3)
C80 Si8 C72 116(2)
Si1 C6 H6A 109.5
Si1 C6 H6B 109.5
Si1 C6 H6C 109.5
H6A C6 H6B 109.5
H6A C6 H6C 109.5
H6B C6 H6C 109.5
Si1 C7 H7A 109.5
Si1 C7 H7B 109.5
Si1 C7 H7C 109.5
H7A C7 H7B 109.5
H7A C7 H7C 109.5
H7B C7 H7C 109.5
Si1 C8 H8A 109.5
Si1 C8 H8B 109.5
Si1 C8 H8C 109.5
H8A C8 H8B 109.5
H8A C8 H8C 109.5
H8B C8 H8C 109.5
Si6 C67 H67A 109.5
Si6 C67 H67B 109.5
Si6 C67 H67C 109.5
H67A C67 H67B 109.5
H67A C67 H67C 109.5
H67B C67 H67C 109.5
Si6 C68 H68A 109.5
Si6 C68 H68B 109.5
Si6 C68 H68C 109.5
H68A C68 H68B 109.5
H68A C68 H68C 109.5
H68B C68 H68C 109.5
Si6 C69 H69A 109.5
Si6 C69 H69B 109.5
Si6 C69 H69C 109.5
H69A C69 H69B 109.5
H69A C69 H69C 109.5
H69B C69 H69C 109.5
Si7 C75 H75A 109.5
Si7 C75 H75B 109.5
Si7 C75 H75C 109.5
H75A C75 H75B 109.5
H75A C75 H75C 109.5
H75B C75 H75C 109.5
Si7 C76 H76A 109.5
Si7 C76 H76B 109.5
Si7 C76 H76C 109.5
H76A C76 H76B 109.5
H76A C76 H76C 109.5
H76B C76 H76C 109.5
Si7 C77 H77A 109.5
Si7 C77 H77B 109.5
Si7 C77 H77C 109.5
H77A C77 H77B 109.5
H77A C77 H77C 109.5
H77B C77 H77C 109.5
Si8 C78 H78A 109.5
Si8 C78 H78B 109.5
Si8 C78 H78C 109.5
H78A C78 H78B 109.5
H78A C78 H78C 109.5
H78B C78 H78C 109.5
Si8 C79 H79A 109.5
Si8 C79 H79B 109.5
Si8 C79 H79C 109.5
H79A C79 H79B 109.5
H79A C79 H79C 109.5
H79B C79 H79C 109.5
Si8 C80 H80A 109.5
Si8 C80 H80B 109.5
Si8 C80 H80C 109.5
H80A C80 H80B 109.5
H80A C80 H80C 109.5
H80B C80 H80C 109.5
C67A Si6A C61 101.6(12)
C67A Si6A C68A 110.3(19)
C68A Si6A C61 111.9(13)
C69A Si6A C61 113.8(14)
C69A Si6A C67A 124.5(19)
C69A Si6A C68A 94.8(19)
C70 Si7A C75A 102.9(15)
C70 Si7A C76A 109.2(13)
C70 Si7A C77A 113.1(19)
C76A Si7A C75A 112.8(18)
C76A Si7A C77A 112(2)
C77A Si7A C75A 106.9(19)
C78A Si8A C72 111.5(16)
C78A Si8A C79A 106(2)
C79A Si8A C72 109.5(17)
C80A Si8A C72 117.5(14)
C80A Si8A C78A 104(2)
C80A Si8A C79A 108.3(19)
Si1 C6A H6AA 109.5
Si1 C6A H6AB 109.5
Si1 C6A H6AC 109.5
H6AA C6A H6AB 109.5
H6AA C6A H6AC 109.5
H6AB C6A H6AC 109.5
Si1 C7A H7AA 109.5
Si1 C7A H7AB 109.5
Si1 C7A H7AC 109.5
H7AA C7A H7AB 109.5
H7AA C7A H7AC 109.5
H7AB C7A H7AC 109.5
Si1 C8A H8AA 109.5
Si1 C8A H8AB 109.5
Si1 C8A H8AC 109.5
H8AA C8A H8AB 109.5
H8AA C8A H8AC 109.5
H8AB C8A H8AC 109.5
Si6A C67A H67D 109.5
Si6A C67A H67E 109.5
Si6A C67A H67F 109.5
H67D C67A H67E 109.5
H67D C67A H67F 109.5
H67E C67A H67F 109.5
Si6A C68A H68D 109.5
Si6A C68A H68E 109.5
Si6A C68A H68F 109.5
H68D C68A H68E 109.5
H68D C68A H68F 109.5
H68E C68A H68F 109.5
Si6A C69A H69D 109.5
Si6A C69A H69E 109.5
Si6A C69A H69F 109.5
H69D C69A H69E 109.5
H69D C69A H69F 109.5
H69E C69A H69F 109.5
Si7A C75A H75D 109.5
Si7A C75A H75E 109.5
Si7A C75A H75F 109.5
H75D C75A H75E 109.5
H75D C75A H75F 109.5
H75E C75A H75F 109.5
Si7A C76A H76D 109.5
Si7A C76A H76E 109.5
Si7A C76A H76F 109.5
H76D C76A H76E 109.5
H76D C76A H76F 109.5
H76E C76A H76F 109.5
Si7A C77A H77D 109.5
Si7A C77A H77E 109.5
Si7A C77A H77F 109.5
H77D C77A H77E 109.5
H77D C77A H77F 109.5
H77E C77A H77F 109.5
Si8A C78A H78D 109.5
Si8A C78A H78E 109.5
Si8A C78A H78F 109.5
H78D C78A H78E 109.5
H78D C78A H78F 109.5
H78E C78A H78F 109.5
Si8A C79A H79D 109.5
Si8A C79A H79E 109.5
Si8A C79A H79F 109.5
H79D C79A H79E 109.5
H79D C79A H79F 109.5
H79E C79A H79F 109.5
Si8A C80A H80D 109.5
Si8A C80A H80E 109.5
Si8A C80A H80F 109.5
H80D C80A H80E 109.5
H80D C80A H80F 109.5
H80E C80A H80F 109.5

loop_
_geom_bond_atom_site_label_1
_geom_bond_atom_site_label_2
_geom_bond_distance
Ce1 O1 2.247(7)
Ce1 N1 2.673(9)
Ce1 N2 2.741(9)
Ce1 C1 2.871(11)
Ce1 C3 2.886(12)
Ce1 C4 2.792(12)
Ce1 C5 2.764(11)
Ce1 C12 2.851(10)
Ce1 C13 2.861(11)
Ce1 C14 2.855(11)
Ce1 C15 2.835(10)
Ce1 C16 2.839(11)
Ce2 O2 2.223(9)
Ce2 N3 2.755(11)
Ce2 N4 2.730(12)
Ce2 C59 2.881(13)
Ce2 C60 2.914(15)
Ce2 C61 2.954(15)
Ce2 C62 2.902(13)
Ce2 C63 2.826(12)
Ce2 C71 2.969(19)
Ce2 C72 2.921(19)
Ce2 C73 2.853(17)
Ce2 C74 2.840(15)
Si1 C1 1.852(12)
Si1 C6 1.855(12)
Si1 C7 1.863(13)
Si1 C8 1.838(13)
Si1 C6A 1.842(15)
Si1 C7A 1.843(15)
Si1 C8A 1.858(15)
Si2 C3 1.883(13)
Si2 C9 1.857(11)
Si2 C10 1.859(11)
Si2 C11 1.853(12)
Si3 C12 1.863(12)
Si3 C17 1.843(12)
Si3 C18 1.846(11)
Si3 C19 1.850(12)
Si4 C14 1.878(12)
Si4 C20 1.843(11)
Si4 C21 1.854(11)
Si4 C22 1.870(10)
Si5 C59 1.854(14)
Si5 C64 1.845(12)
Si5 C65 1.838(13)
Si5 C66 1.855(12)
O1 C33 1.341(12)
O2 C46 1.424(15)
N1 C23 1.327(16)
N1 C27 1.353(14)
N2 C28 1.345(13)
N2 C32 1.326(14)
N3 C81 1.327(19)
N3 C85 1.338(18)
N4 C86 1.338(16)
N4 C90 1.344(18)
C1 C2 1.428(16)
C1 C5 1.415(16)
C2 H2 0.9300
C2 C3 1.400(17)
C3 C4 1.396(17)
C4 H4 0.9300
C4 C5 1.385(17)
C5 H5 0.9300
C9 H9A 0.9600
C9 H9B 0.9600
C9 H9C 0.9600
C10 H10A 0.9600
C10 H10B 0.9600
C10 H10C 0.9600
C11 H11A 0.9600
C11 H11B 0.9600
C11 H11C 0.9600
C12 C13 1.440(16)
C12 C16 1.417(16)
C13 H13 0.9300
C13 C14 1.413(15)
C14 C15 1.402(16)
C15 H15 0.9300
C15 C16 1.390(15)
C16 H16 0.9300
C17 H17A 0.9600
C17 H17B 0.9600
C17 H17C 0.9600
C18 H18A 0.9600
C18 H18B 0.9600
C18 H18C 0.9600
C19 H19A 0.9600
C19 H19B 0.9600
C19 H19C 0.9600
C20 H20A 0.9600
C20 H20B 0.9600
C20 H20C 0.9600
C21 H21A 0.9600
C21 H21B 0.9600
C21 H21C 0.9600
C22 H22A 0.9600
C22 H22B 0.9600
C22 H22C 0.9600
C23 H23 0.9300
C23 C24 1.380(19)
C24 H24 0.9300
C24 C25 1.36(2)
C25 H25 0.9300
C25 C26 1.349(19)
C26 H26 0.9300
C26 C27 1.403(16)
C27 C28 1.461(16)
C28 C29 1.379(16)
C29 H29 0.9300
C29 C30 1.387(18)
C30 H30 0.9300
C30 C31 1.357(18)
C31 H31 0.9300
C31 C32 1.391(17)
C32 H32 0.9300
C33 C34 1.499(15)
C33 C40 1.354(15)
C34 C35 1.388(16)
C34 C39 1.392(15)
C35 H35 0.9300
C35 C36 1.420(17)
C36 H36 0.9300
C36 C37 1.322(19)
C37 H37 0.9300
C37 C38 1.366(19)
C38 H38 0.9300
C38 C39 1.393(16)
C39 H39 0.9300
C40 C41 1.467(17)
C40 C45 1.424(16)
C41 H41 0.9300
C41 C42 1.351(16)
C42 H42 0.9300
C42 C43 1.479(18)
C43 H43 0.9800
C43 C44 1.517(19)
C43 C46 1.585(17)
C44 H44 0.9300
C44 C45 1.357(16)
C45 H45 0.9300
C46 C47 1.527(17)
C46 C53 1.55(2)
C47 C48 1.371(18)
C47 C52 1.413(19)
C48 H48 0.9300
C48 C49 1.39(2)
C49 H49 0.9300
C49 C50 1.33(2)
C50 H50 0.9300
C50 C51 1.36(2)
C51 H51 0.9300
C51 C52 1.40(2)
C52 H52 0.9300
C53 C54 1.39(2)
C53 C58 1.41(2)
C54 H54 0.9300
C54 C55 1.39(2)
C55 H55 0.9300
C55 C56 1.36(2)
C56 H56 0.9300
C56 C57 1.38(2)
C57 H57 0.9300
C57 C58 1.38(2)
C58 H58 0.9300
C59 C60 1.375(19)
C59 C63 1.413(18)
C60 H60 0.9300
C60 C61 1.40(2)
C61 C62 1.41(2)
C61 Si6 1.88(2)
C61 Si6A 1.890(19)
C62 H62 0.9300
C62 C63 1.411(18)
C63 H63 0.9300
C64 H64A 0.9600
C64 H64B 0.9600
C64 H64C 0.9600
C65 H65A 0.9600
C65 H65B 0.9600
C65 H65C 0.9600
C66 H66A 0.9600
C66 H66B 0.9600
C66 H66C 0.9600
C70 C71 1.45(2)
C70 C74 1.44(2)
C70 Si7 1.81(3)
C70 Si7A 1.77(2)
C71 H71 0.9300
C71 C72 1.37(2)
C72 C73 1.44(2)
C72 Si8 1.91(3)
C72 Si8A 1.94(2)
C73 H73 0.9300
C73 C74 1.40(2)
C74 H74 0.9300
C81 H81 0.9300
C81 C82 1.35(2)
C82 H82 0.9300
C82 C83 1.36(3)
C83 H83 0.9300
C83 C84 1.36(2)
C84 H84 0.9300
C84 C85 1.40(2)
C85 C86 1.468(19)
C86 C87 1.39(2)
C87 H87 0.9300
C87 C88 1.37(2)
C88 H88 0.9300
C88 C89 1.36(2)
C89 H89 0.9300
C89 C90 1.38(2)
C90 H90 0.9300
Si6 C67 1.846(15)
Si6 C68 1.836(15)
Si6 C69 1.843(15)
Si7 C75 1.847(15)
Si7 C76 1.855(15)
Si7 C77 1.850(15)
Si8 C78 1.843(15)
Si8 C79 1.847(15)
Si8 C80 1.851(15)
C6 H6A 0.9600
C6 H6B 0.9600
C6 H6C 0.9600
C7 H7A 0.9600
C7 H7B 0.9600
C7 H7C 0.9600
C8 H8A 0.9600
C8 H8B 0.9600
C8 H8C 0.9600
C67 H67A 0.9600
C67 H67B 0.9600
C67 H67C 0.9600
C68 H68A 0.9600
C68 H68B 0.9600
C68 H68C 0.9600
C69 H69A 0.9600
C69 H69B 0.9600
C69 H69C 0.9600
C75 H75A 0.9600
C75 H75B 0.9600
C75 H75C 0.9600
C76 H76A 0.9600
C76 H76B 0.9600
C76 H76C 0.9600
C77 H77A 0.9600
C77 H77B 0.9600
C77 H77C 0.9600
C78 H78A 0.9600
C78 H78B 0.9600
C78 H78C 0.9600
C79 H79A 0.9600
C79 H79B 0.9600
C79 H79C 0.9600
C80 H80A 0.9600
C80 H80B 0.9600
C80 H80C 0.9600
Si6A C67A 1.844(14)
Si6A C68A 1.850(14)
Si6A C69A 1.74(3)
Si7A C75A 1.857(14)
Si7A C76A 1.838(14)
Si7A C77A 1.847(14)
Si8A C78A 1.83(3)
Si8A C79A 1.90(4)
Si8A C80A 1.78(4)
C6A H6AA 0.9600
C6A H6AB 0.9600
C6A H6AC 0.9600
C7A H7AA 0.9600
C7A H7AB 0.9600
C7A H7AC 0.9600
C8A H8AA 0.9600
C8A H8AB 0.9600
C8A H8AC 0.9600
C67A H67D 0.9600
C67A H67E 0.9600
C67A H67F 0.9600
C68A H68D 0.9600
C68A H68E 0.9600
C68A H68F 0.9600
C69A H69D 0.9600
C69A H69E 0.9600
C69A H69F 0.9600
C75A H75D 0.9600
C75A H75E 0.9600
C75A H75F 0.9600
C76A H76D 0.9600
C76A H76E 0.9600
C76A H76F 0.9600
C77A H77D 0.9600
C77A H77E 0.9600
C77A H77F 0.9600
C78A H78D 0.9600
C78A H78E 0.9600
C78A H78F 0.9600
C79A H79D 0.9600
C79A H79E 0.9600
C79A H79F 0.9600
C80A H80D 0.9600
C80A H80E 0.9600
C80A H80F 0.9600

loop_
_geom_torsion_atom_site_label_1
_geom_torsion_atom_site_label_2
_geom_torsion_atom_site_label_3
_geom_torsion_atom_site_label_4
_geom_torsion
Ce1 N1 C23 C24 176.1(15)
Ce1 N1 C27 C26 -176.3(10)
Ce1 N1 C27 C28 -1.5(15)
Ce1 N2 C28 C27 13.7(13)
Ce1 N2 C28 C29 -169.4(9)
Ce1 N2 C32 C31 169.7(10)
Ce1 C1 C2 C3 66.3(9)
Ce1 C1 C5 C4 -72.0(8)
Ce1 C2 C3 Si2 -137.6(9)
Ce1 C2 C3 C4 67.1(8)
Ce1 C3 C4 C5 68.9(8)
Ce1 C4 C5 C1 74.1(8)
Ce1 C12 C13 C14 68.0(8)
Ce1 C12 C16 C15 -68.4(8)
Ce1 C13 C14 Si4 -123.3(9)
Ce1 C13 C14 C15 69.2(8)
Ce1 C14 C15 C16 70.0(8)
Ce1 C15 C16 C12 68.6(8)
Ce2 N3 C81 C82 173.1(17)
Ce2 N3 C85 C84 -170.9(13)
Ce2 N3 C85 C86 11.2(19)
Ce2 N4 C86 C85 -5.5(19)
Ce2 N4 C86 C87 177.6(11)
Ce2 N4 C90 C89 -178.8(17)
Ce2 C59 C60 C61 -69.7(11)
Ce2 C59 C63 C62 73.3(9)
Ce2 C60 C61 C62 -68.1(10)
Ce2 C60 C61 Si6 122.7(18)
Ce2 C60 C61 Si6A 128.8(11)
Ce2 C61 C62 C63 -67.4(9)
Ce2 C61 Si6 C67 -63(2)
Ce2 C61 Si6 C68 169.8(19)
Ce2 C61 Si6 C69 50(3)
Ce2 C61 Si6A C67A -117.8(19)
Ce2 C61 Si6A C68A 124.5(16)
Ce2 C61 Si6A C69A 19(2)
Ce2 C62 C63 C59 -72.7(9)
Ce2 C70 C71 C72 65.3(15)
Ce2 C70 C74 C73 -70.9(12)
Ce2 C70 Si7 C75 92(3)
Ce2 C70 Si7 C76 -151(2)
Ce2 C70 Si7 C77 -33(4)
Ce2 C70 Si7A C75A 139.2(16)
Ce2 C70 Si7A C76A -100.8(17)
Ce2 C70 Si7A C77A 24(2)
Ce2 C71 C72 C73 68.6(12)
Ce2 C71 C72 Si8 -136.0(14)
Ce2 C71 C72 Si8A -141.7(19)
Ce2 C72 C73 C74 70.3(11)
Ce2 C73 C74 C70 74.0(12)
Si1 C1 C2 Ce1 129.8(9)
Si1 C1 C2 C3 -163.8(9)
Si1 C1 C5 Ce1 -125.8(9)
Si1 C1 C5 C4 162.1(9)
Si2 C3 C4 Ce1 134.1(9)
Si2 C3 C4 C5 -157.0(9)
Si3 C12 C13 Ce1 125.0(8)
Si3 C12 C13 C14 -167.0(8)
Si3 C12 C16 Ce1 -124.7(8)
Si3 C12 C16 C15 167.0(8)
Si4 C14 C15 Ce1 122.6(9)
Si4 C14 C15 C16 -167.4(8)
Si5 C59 C60 Ce2 -127.5(11)
Si5 C59 C60 C61 162.9(11)
Si5 C59 C63 Ce2 123.8(10)
Si5 C59 C63 C62 -162.9(10)
O1 C33 C34 C35 -121.4(12)
O1 C33 C34 C39 53.6(14)
O1 C33 C40 C41 -172.1(10)
O1 C33 C40 C45 9.8(17)
O2 C46 C47 C48 179.7(13)
O2 C46 C47 C52 -3.9(19)
O2 C46 C53 C54 113.4(14)
O2 C46 C53 C58 -67.1(15)
N1 C23 C24 C25 4(3)
N1 C27 C28 N2 -8.1(16)
N1 C27 C28 C29 175.0(12)
N2 C28 C29 C30 0(2)
N3 C81 C82 C83 -4(3)
N3 C85 C86 N4 -4(2)
N3 C85 C86 C87 173.1(15)
N4 C86 C87 C88 2(3)
C1 C2 C3 Ce1 -65.8(9)
C1 C2 C3 Si2 156.6(9)
C1 C2 C3 C4 1.4(14)
C2 C1 C5 Ce1 71.1(8)
C2 C1 C5 C4 -1.0(12)
C2 C3 C4 Ce1 -70.8(8)
C2 C3 C4 C5 -2.0(14)
C3 C4 C5 Ce1 -72.2(9)
C3 C4 C5 C1 1.9(13)
C5 C1 C2 Ce1 -66.6(7)
C5 C1 C2 C3 -0.3(13)
C9 Si2 C3 Ce1 -104.9(10)
C9 Si2 C3 C2 3.9(13)
C9 Si2 C3 C4 154.3(12)
C10 Si2 C3 Ce1 17.1(11)
C10 Si2 C3 C2 125.9(11)
C10 Si2 C3 C4 -83.7(12)
C11 Si2 C3 Ce1 136.3(10)
C11 Si2 C3 C2 -114.9(13)
C11 Si2 C3 C4 35.5(14)
C12 C13 C14 Ce1 -67.7(7)
C12 C13 C14 Si4 169.0(8)
C12 C13 C14 C15 1.5(12)
C13 C12 C16 Ce1 70.9(7)
C13 C12 C16 C15 2.6(12)
C13 C14 C15 Ce1 -69.9(8)
C13 C14 C15 C16 0.1(12)
C14 C15 C16 Ce1 -70.4(8)
C14 C15 C16 C12 -1.8(12)
C16 C12 C13 Ce1 -70.4(7)
C16 C12 C13 C14 -2.4(12)
C17 Si3 C12 Ce1 -94.2(10)
C17 Si3 C12 C13 166.1(11)
C17 Si3 C12 C16 5.1(12)
C18 Si3 C12 Ce1 26.5(10)
C18 Si3 C12 C13 -73.2(11)
C18 Si3 C12 C16 125.8(10)
C19 Si3 C12 Ce1 141.3(9)
C19 Si3 C12 C13 41.6(12)
C19 Si3 C12 C16 -119.4(11)
C20 Si4 C14 Ce1 -76.4(8)
C20 Si4 C14 C13 21.7(12)
C20 Si4 C14 C15 -173.1(10)
C21 Si4 C14 Ce1 47.4(8)
C21 Si4 C14 C13 145.6(10)
C21 Si4 C14 C15 -49.2(12)
C22 Si4 C14 Ce1 164.0(7)
C22 Si4 C14 C13 -97.9(11)
C22 Si4 C14 C15 67.3(12)
C23 N1 C27 C26 1(2)
C23 N1 C27 C28 175.5(12)
C23 C24 C25 C26 -7(3)
C24 C25 C26 C27 7(3)
C25 C26 C27 N1 -3(2)
C25 C26 C27 C28 -178.0(15)
C26 C27 C28 N2 166.7(12)
C26 C27 C28 C29 -10.2(19)
C27 N1 C23 C24 -1(2)
C27 C28 C29 C30 176.4(12)
C28 N2 C32 C31 -1.0(19)
C28 C29 C30 C31 -1(2)
C29 C30 C31 C32 1(2)
C30 C31 C32 N2 0(2)
C32 N2 C28 C27 -175.8(11)
C32 N2 C28 C29 1.2(17)
C33 C34 C35 C36 175.0(12)
C33 C34 C39 C38 -173.7(11)
C33 C40 C41 C42 -176.7(12)
C33 C40 C45 C44 173.1(11)
C34 C33 C40 C41 11.5(17)
C34 C33 C40 C45 -166.5(10)
C34 C35 C36 C37 -4(2)
C35 C34 C39 C38 1.3(18)
C35 C36 C37 C38 6(2)
C36 C37 C38 C39 -5(2)
C37 C38 C39 C34 1.1(19)
C39 C34 C35 C36 -0.1(19)
C40 C33 C34 C35 55.1(16)
C40 C33 C34 C39 -129.8(12)
C40 C41 C42 C43 6(2)
C41 C40 C45 C44 -5.0(17)
C41 C42 C43 C44 -9(2)
C41 C42 C43 C46 119.6(16)
C42 C43 C44 C45 5.3(18)
C42 C43 C46 O2 165.8(11)
C42 C43 C46 C47 -70.6(16)
C42 C43 C46 C53 48.4(15)
C43 C44 C45 C40 1.3(19)
C43 C46 C47 C48 58.5(19)
C43 C46 C47 C52 -125.2(14)
C43 C46 C53 C54 -129.0(14)
C43 C46 C53 C58 50.5(16)
C44 C43 C46 O2 -65.8(14)
C44 C43 C46 C47 57.8(15)
C44 C43 C46 C53 176.8(11)
C45 C40 C41 C42 1.5(18)
C46 C43 C44 C45 -125.5(12)
C46 C47 C48 C49 173.6(14)
C46 C47 C52 C51 -175.7(15)
C46 C53 C54 C55 -177.4(14)
C46 C53 C58 C57 176.8(13)
C47 C46 C53 C54 -8.2(18)
C47 C46 C53 C58 171.3(12)
C47 C48 C49 C50 2(2)
C48 C47 C52 C51 1(2)
C48 C49 C50 C51 1(2)
C49 C50 C51 C52 -2(3)
C50 C51 C52 C47 2(3)
C52 C47 C48 C49 -3(2)
C53 C46 C47 C48 -61.3(17)
C53 C46 C47 C52 115.1(15)
C53 C54 C55 C56 -2(3)
C54 C53 C58 C57 -4(2)
C54 C55 C56 C57 0(3)
C55 C56 C57 C58 -1(3)
C56 C57 C58 C53 3(2)
C58 C53 C54 C55 3(2)
C59 C60 C61 Ce2 67.9(11)
C59 C60 C61 C62 -0.2(17)
C59 C60 C61 Si6 -169.4(16)
C59 C60 C61 Si6A -163.3(11)
C60 C59 C63 Ce2 -71.8(9)
C60 C59 C63 C62 1.5(14)
C60 C61 C62 Ce2 68.5(10)
C60 C61 C62 C63 1.1(16)
C60 C61 Si6 C67 -170(2)
C60 C61 Si6 C68 63(3)
C60 C61 Si6 C69 -57(3)
C60 C61 Si6A C67A 147.9(19)
C60 C61 Si6A C68A 30.2(19)
C60 C61 Si6A C69A -76(2)
C61 C62 C63 Ce2 71.1(10)
C61 C62 C63 C59 -1.6(15)
C62 C61 Si6 C67 21(2)
C62 C61 Si6 C68 -106(2)
C62 C61 Si6 C69 134(2)
C62 C61 Si6A C67A -10(3)
C62 C61 Si6A C68A -127.3(19)
C62 C61 Si6A C69A 127(2)
C63 C59 C60 Ce2 68.9(8)
C63 C59 C60 C61 -0.8(16)
C64 Si5 C59 Ce2 143.9(9)
C64 Si5 C59 C60 -111.7(14)
C64 Si5 C59 C63 49.0(14)
C65 Si5 C59 Ce2 19.8(13)
C65 Si5 C59 C60 124.1(14)
C65 Si5 C59 C63 -75.1(14)
C66 Si5 C59 Ce2 -101.3(10)
C66 Si5 C59 C60 3.1(15)
C66 Si5 C59 C63 163.8(12)
C70 C71 C72 Ce2 -66.2(15)
C70 C71 C72 C73 2(2)
C70 C71 C72 Si8 157.8(16)
C70 C71 C72 Si8A 152.1(17)
C71 C70 C74 Ce2 70.7(11)
C71 C70 C74 C73 -0.2(19)
C71 C70 Si7 C75 2(3)
C71 C70 Si7 C76 118(2)
C71 C70 Si7 C77 -123(4)
C71 C70 Si7A C75A 29(2)
C71 C70 Si7A C76A 149(2)
C71 C70 Si7A C77A -86(3)
C71 C72 C73 Ce2 -72.6(13)
C71 C72 C73 C74 -2(2)
C72 C73 C74 Ce2 -72.4(12)
C72 C73 C74 C70 2(2)
C74 C70 C71 Ce2 -66.7(10)
C74 C70 C71 C72 -1(2)
C74 C70 Si7 C75 -153(3)
C74 C70 Si7 C76 -37(4)
C74 C70 Si7 C77 82(4)
C74 C70 Si7A C75A -126(2)
C74 C70 Si7A C76A -6(2)
C74 C70 Si7A C77A 119(2)
C81 N3 C85 C84 0(2)
C81 N3 C85 C86 -178.1(14)
C81 C82 C83 C84 5(4)
C82 C83 C84 C85 -4(3)
C83 C84 C85 N3 1(3)
C83 C84 C85 C86 179.0(18)
C84 C85 C86 N4 178.4(16)
C84 C85 C86 C87 -5(3)
C85 N3 C81 C82 2(3)
C85 C86 C87 C88 -175.0(17)
C86 N4 C90 C89 0(3)
C86 C87 C88 C89 -1(3)
C87 C88 C89 C90 0(3)
C88 C89 C90 N4 1(3)
C90 N4 C86 C85 175.5(15)
C90 N4 C86 C87 -1(2)
Si6 C61 C62 Ce2 -118.7(10)
Si6 C61 C62 C63 173.9(10)
Si7 C70 C71 Ce2 128.0(15)
Si7 C70 C71 C72 -166.7(17)
Si7 C70 C74 Ce2 -133(3)
Si7 C70 C74 C73 156(2)
Si8 C72 C73 Ce2 142(2)
Si8 C72 C73 C74 -148(2)
C6 Si1 C1 Ce1 -122.3(10)
C6 Si1 C1 C2 133.8(13)
C6 Si1 C1 C5 -26.0(14)
C7 Si1 C1 Ce1 -3.2(12)
C7 Si1 C1 C2 -107.2(14)
C7 Si1 C1 C5 93.0(14)
C8 Si1 C1 Ce1 115.7(10)
C8 Si1 C1 C2 11.7(14)
C8 Si1 C1 C5 -148.1(13)
Si6A C61 C62 Ce2 -131.9(16)
Si6A C61 C62 C63 160.7(14)
Si7A C70 C71 Ce2 133.6(17)
Si7A C70 C71 C72 -161.1(16)
Si7A C70 C74 Ce2 -127.8(15)
Si7A C70 C74 C73 161.3(14)
Si8A C72 C73 Ce2 131.2(11)
Si8A C72 C73 C74 -158.5(12)
C6A Si1 C1 Ce1 -69(2)
C6A Si1 C1 C2 -173(3)
C6A Si1 C1 C5 28(3)
C7A Si1 C1 Ce1 71(2)
C7A Si1 C1 C2 -33(2)
C7A Si1 C1 C5 167(2)
C8A Si1 C1 Ce1 -179(2)
C8A Si1 C1 C2 77(2)
C8A Si1 C1 C5 -83(2)
